data_7104132
loop_
_publ_author_name
'Hussain, Firasat'
'Gable, Robert W'
'Speldrich, Manfred'
'K\"ogerler, Paul'
'Boskovic, Colette'

_publ_section_title
;
 Polyoxotungstate-encapsulated Gd(6) and Yb(10) complexes.
;
_journal_issue 3
_journal_name_full 'Chemical communications (Cambridge, England)'
_journal_page_first 328
_journal_page_last 330
_journal_paper_doi 10.1039/b813173b
_journal_volume 34
_journal_year 2009
_chemical_formula_moiety ' C4 H56 As6 Gd6 O248 W65, Na8 22(H2 O), 128.065(H2 O)'
_chemical_formula_sum 'C4 H131.07 As6 Gd6 Na8 O398.07 W65'
_chemical_formula_weight 20076.38
_chemical_name_systematic
;
?
;
_space_group_IT_number 2
_symmetry_cell_setting triclinic
_symmetry_space_group_name_Hall '-P 1'
_symmetry_space_group_name_H-M 'P -1'
_atom_sites_solution_hydrogens none
_atom_sites_solution_primary direct
_atom_sites_solution_secondary difmap
_audit_creation_method SHELXL-97
_cell_angle_alpha 66.2300(10)
_cell_angle_beta 83.185(2)
_cell_angle_gamma 84.002(2)
_cell_formula_units_Z 2
_cell_length_a 23.0942(17)
_cell_length_b 25.6844(18)
_cell_length_c 31.749(3)
_cell_measurement_reflns_used 7908
_cell_measurement_temperature 130(2)
_cell_measurement_theta_max 27.03
_cell_measurement_theta_min 2.22
_cell_volume 17080(2)
_computing_cell_refinement 'Bruker SMART'
_computing_data_collection 'Bruker SMART'
_computing_data_reduction 'Bruker SAINT'
_computing_molecular_graphics 'Bruker SHELXTL'
_computing_publication_material 'Bruker SHELXTL'
_computing_structure_refinement 'SHELXL-97 (Sheldrick, 1997)'
_computing_structure_solution 'SHELXS-97 (Sheldrick, 1990)'
_diffrn_ambient_temperature 130(2)
_diffrn_measured_fraction_theta_full 0.985
_diffrn_measured_fraction_theta_max 0.985
_diffrn_measurement_device_type 'CCD area detector'
_diffrn_measurement_method 'phi and omega scans'
_diffrn_radiation_monochromator graphite
_diffrn_radiation_source 'fine-focus sealed tube'
_diffrn_radiation_type MoK\a
_diffrn_radiation_wavelength 0.71073
_diffrn_reflns_av_R_equivalents 0.0736
_diffrn_reflns_av_sigmaI/netI 0.1666
_diffrn_reflns_limit_h_max 16
_diffrn_reflns_limit_h_min -27
_diffrn_reflns_limit_k_max 30
_diffrn_reflns_limit_k_min -30
_diffrn_reflns_limit_l_max 37
_diffrn_reflns_limit_l_min -37
_diffrn_reflns_number 90156
_diffrn_reflns_theta_full 25.03
_diffrn_reflns_theta_max 25.03
_diffrn_reflns_theta_min 2.06
_exptl_absorpt_coefficient_mu 23.655
_exptl_absorpt_correction_T_max 0.3172
_exptl_absorpt_correction_T_min 0.0945
_exptl_absorpt_correction_type multi-scan
_exptl_absorpt_process_details SADABS
_exptl_crystal_colour colorless
_exptl_crystal_density_diffrn 3.904
_exptl_crystal_density_method 'not measured'
_exptl_crystal_description block
_exptl_crystal_F_000 17639
_exptl_crystal_size_max 0.13
_exptl_crystal_size_mid 0.10
_exptl_crystal_size_min 0.06
_refine_diff_density_max 3.005
_refine_diff_density_min -2.723
_refine_diff_density_rms 0.483
_refine_ls_extinction_method none
_refine_ls_goodness_of_fit_ref 0.953
_refine_ls_hydrogen_treatment none
_refine_ls_matrix_type full
_refine_ls_number_parameters 2389
_refine_ls_number_reflns 59424
_refine_ls_number_restraints 48
_refine_ls_restrained_S_all 0.953
_refine_ls_R_factor_all 0.1295
_refine_ls_R_factor_gt 0.0659
_refine_ls_shift/su_max 0.005
_refine_ls_shift/su_mean 0.000
_refine_ls_structure_factor_coef Fsqd
_refine_ls_weighting_details 'calc w=1/[\s^2^(Fo^2^)+(0.0483P)^2^+0.0000P] where P=(Fo^2^+2Fc^2^)/3'
_refine_ls_weighting_scheme calc
_refine_ls_wR_factor_gt 0.1369
_refine_ls_wR_factor_ref 0.1623
_reflns_number_gt 34275
_reflns_number_total 59424
_reflns_threshold_expression >2\s(I)
_cod_data_source_file b813173b.txt
_cod_data_source_block fh261m
_cod_depositor_comments
;
The following automatic conversions were performed:
'_symmetry_cell_setting' value 'Triclinic' changed to 'triclinic'
according to '/home/saulius/struct/CIF-dictionaries/cif_core.dic'
dictionary named 'cif_core.dic' version 2.4.1 from 2010-06-29.

Automatic conversion script
Id: cif_fix_enum 1527 2010-12-29 10:47:43Z saulius 
;
_cod_original_sg_symbol_Hall '-P 1 '
_cod_original_sg_symbol_H-M P-1
_cod_database_code 7104132

loop_
_symmetry_equiv_pos_as_xyz
'x, y, z'
'-x, -y, -z'

loop_
_atom_site_label
_atom_site_type_symbol
_atom_site_fract_x
_atom_site_fract_y
_atom_site_fract_z
_atom_site_U_iso_or_equiv
_atom_site_adp_type
_atom_site_occupancy
_atom_site_symmetry_multiplicity
_atom_site_calc_flag
_atom_site_refinement_flags
_atom_site_disorder_assembly
_atom_site_disorder_group
W1 W 0.68604(5) 0.81647(5) 0.42157(4) 0.0267(3) Uani 1 1 d . . .
W2 W 0.68745(5) 0.66140(5) 0.49102(4) 0.0265(3) Uani 1 1 d . . .
W3 W 0.82639(5) 0.73104(5) 0.43471(4) 0.0278(3) Uani 1 1 d . . .
W4 W 0.85857(5) 0.78445(5) 0.31784(4) 0.0248(3) Uani 1 1 d . . .
W5 W 0.84972(5) 0.64142(5) 0.37971(4) 0.0240(3) Uani 1 1 d . . .
W6 W 0.71418(5) 0.57455(5) 0.43349(4) 0.0235(3) Uani 1 1 d . . .
W7 W 0.58545(5) 0.65093(5) 0.42654(4) 0.0252(3) Uani 1 1 d . . .
W8 W 0.58964(5) 0.80373(5) 0.35571(4) 0.0250(3) Uani 1 1 d . . .
W9 W 0.71652(5) 0.86449(5) 0.30712(4) 0.0250(3) Uani 1 1 d . . .
W10 W 0.75903(5) 0.78826(5) 0.22977(4) 0.0194(3) Uani 1 1 d . . .
W11 W 0.89367(5) 0.79455(5) 0.15243(4) 0.0228(3) Uani 1 1 d . . .
W12 W 0.81186(5) 0.92846(5) 0.14038(4) 0.0288(3) Uani 1 1 d . . .
W13 W 0.69463(5) 0.95626(5) 0.07793(4) 0.0335(3) Uani 1 1 d . . .
W14 W 0.83093(6) 0.96556(5) 0.02377(4) 0.0340(3) Uani 1 1 d . . .
W15 W 0.91455(5) 0.82948(5) 0.03848(4) 0.0278(3) Uani 1 1 d . . .
W16 W 0.79024(5) 0.87350(6) -0.03272(4) 0.0323(3) Uani 1 1 d . . .
W17 W 0.65622(5) 0.86547(5) 0.02393(4) 0.0304(3) Uani 1 1 d . . .
W18 W 0.73637(5) 0.74510(5) 0.03144(4) 0.0234(3) Uani 1 1 d . . .
W19 W 0.85575(5) 0.70596(5) 0.10709(4) 0.0200(3) Uani 1 1 d . . .
W20 W 0.70683(5) 0.66566(5) 0.16254(3) 0.0177(2) Uani 1 1 d . . .
W21 W 0.58640(5) 0.70550(5) 0.29597(4) 0.0194(3) Uani 1 1 d . . .
W22 W 0.45693(5) 0.65823(5) 0.30502(4) 0.0206(3) Uani 1 1 d . . .
W23 W 0.46804(5) 0.74105(5) 0.17350(4) 0.0219(3) Uani 1 1 d . . .
W24 W 0.35869(5) 0.77864(5) 0.10128(4) 0.0283(3) Uani 1 1 d . . .
W25 W 0.35877(5) 0.84186(5) 0.17434(4) 0.0280(3) Uani 1 1 d . . .
W26 W 0.32508(5) 0.76125(5) 0.29714(4) 0.0295(3) Uani 1 1 d . . .
W27 W 0.23395(5) 0.65842(6) 0.31854(4) 0.0347(3) Uani 1 1 d . . .
W28 W 0.22915(5) 0.59428(6) 0.23665(5) 0.0352(3) Uani 1 1 d . . .
W29 W 0.32517(5) 0.62835(5) 0.14336(4) 0.0286(3) Uani 1 1 d . . .
W30 W 0.21505(5) 0.72276(6) 0.14687(4) 0.0349(3) Uani 1 1 d . . .
W31 W 0.21477(5) 0.79035(5) 0.23146(4) 0.0315(3) Uani 1 1 d . . .
W32 W 0.38758(5) 0.37414(6) 0.16341(4) 0.0317(3) Uani 1 1 d . . .
W33 W 0.28462(6) 0.32162(7) 0.24970(5) 0.0432(4) Uani 1 1 d . . .
W34 W 0.32499(6) 0.19601(7) 0.34882(5) 0.0501(4) Uani 1 1 d . . .
W35 W 0.45376(6) 0.12262(6) 0.34931(4) 0.0385(4) Uani 1 1 d . . .
W36 W 0.35874(7) 0.12274(7) 0.27886(5) 0.0499(4) Uani 1 1 d . . .
W37 W 0.32507(6) 0.25553(7) 0.17606(4) 0.0428(4) Uani 1 1 d . . .
W38 W 0.48242(6) 0.26036(6) 0.14405(4) 0.0342(3) Uani 1 1 d . . .
W39 W 0.51356(6) 0.13947(6) 0.23318(5) 0.0393(4) Uani 1 1 d . . .
W40 W 0.57389(5) 0.26197(5) 0.22005(4) 0.0235(3) Uani 1 1 d . . .
W41 W 0.53564(5) 0.24542(5) 0.34303(4) 0.0224(3) Uani 1 1 d . . .
W42 W 0.67765(5) 0.23278(5) 0.34650(4) 0.0207(3) Uani 1 1 d . . .
W43 W 0.72815(5) 0.09329(5) 0.43419(4) 0.0279(3) Uani 1 1 d . . .
W44 W 0.65929(5) 0.20099(5) 0.47483(4) 0.0228(3) Uani 1 1 d . . .
W45 W 0.74507(5) 0.30370(5) 0.46715(4) 0.0233(3) Uani 1 1 d . . .
W46 W 0.76263(6) 0.17123(5) 0.54970(4) 0.0289(3) Uani 1 1 d . . .
W47 W 0.82759(6) 0.05828(5) 0.51143(4) 0.0336(3) Uani 1 1 d . . .
W48 W 0.92119(6) 0.16706(6) 0.50992(5) 0.0356(3) Uani 1 1 d . . .
W49 W 0.89891(5) 0.30042(5) 0.42875(4) 0.0286(3) Uani 1 1 d . . .
W50 W 0.96820(5) 0.19676(6) 0.39711(5) 0.0345(3) Uani 1 1 d . . .
W51 W 0.87108(6) 0.09155(5) 0.39953(5) 0.0326(3) Uani 1 1 d . . .
W52 W 0.87318(5) 0.23152(5) 0.29920(4) 0.0260(3) Uani 1 1 d . . .
W53 W 0.98343(6) 0.16074(6) 0.23760(5) 0.0361(3) Uani 1 1 d . . .
W54 W 0.88021(6) 0.14521(6) 0.17562(5) 0.0393(4) Uani 1 1 d . . .
W55 W 1.00742(6) 0.20201(6) 0.12085(5) 0.0386(4) Uani 1 1 d . . .
W56 W 1.02461(5) 0.35017(5) 0.10507(4) 0.0262(3) Uani 1 1 d . . .
W57 W 0.99608(5) 0.30828(5) 0.21982(4) 0.0265(3) Uani 1 1 d . . .
W58 W 0.92234(5) 0.32341(6) 0.03671(4) 0.0340(3) Uani 1 1 d . . .
W59 W 0.79805(6) 0.26260(6) 0.09382(4) 0.0357(4) Uani 1 1 d . . .
W60 W 0.81658(5) 0.39880(5) 0.07499(4) 0.0274(3) Uani 1 1 d . . .
W61 W 0.91659(5) 0.41880(5) 0.14783(4) 0.0220(3) Uani 1 1 d . . .
W62 W 0.76335(5) 0.39072(5) 0.19627(4) 0.0198(3) Uani 1 1 d . . .
W63 W 0.62977(5) 0.46660(5) 0.13949(4) 0.0223(3) Uani 1 1 d . . .
W64 W 0.74607(5) 0.54742(5) 0.12117(4) 0.0195(3) Uani 1 1 d . . .
W65 W 0.60398(5) 0.59587(5) 0.12295(4) 0.0214(3) Uani 1 1 d . . .
Gd1 Gd 0.74507(6) 0.61873(6) 0.29471(4) 0.0186(3) Uani 1 1 d . . .
Gd2 Gd 0.61444(6) 0.81259(6) 0.16331(5) 0.0218(3) Uani 1 1 d . . .
Gd3 Gd 0.46785(6) 0.57468(6) 0.21991(4) 0.0204(3) Uani 1 1 d . . .
Gd4 Gd 0.50353(6) 0.39906(6) 0.24311(4) 0.0197(3) Uani 1 1 d . . .
Gd5 Gd 0.74354(6) 0.22080(6) 0.22894(5) 0.0275(4) Uani 1 1 d . . .
Gd6 Gd 0.78472(6) 0.35842(6) 0.32824(5) 0.0202(3) Uani 1 1 d . . .
As1 As 0.71664(12) 0.71631(12) 0.35995(9) 0.0206(6) Uani 1 1 d . . .
As2 As 0.76329(12) 0.82411(12) 0.09910(9) 0.0212(6) Uani 1 1 d . . .
As3 As 0.33830(12) 0.68394(12) 0.22528(9) 0.0228(7) Uani 1 1 d . . .
As4 As 0.42911(13) 0.25852(13) 0.25949(10) 0.0301(8) Uani 1 1 d . . .
As5 As 0.80777(12) 0.20802(12) 0.42155(10) 0.0228(7) Uani 1 1 d . . .
As6 As 0.88478(12) 0.28190(12) 0.16698(10) 0.0254(7) Uani 1 1 d . . .
O1 O 0.6763(9) 0.8576(8) 0.4540(7) 0.039(5) Uiso 1 1 d . . .
O2 O 0.6661(7) 0.7469(7) 0.4628(5) 0.021(4) Uiso 1 1 d . . .
O3 O 0.7645(8) 0.7942(8) 0.4244(6) 0.027(5) Uiso 1 1 d . . .
O4 O 0.7045(8) 0.8780(8) 0.3612(6) 0.032(5) Uiso 1 1 d . . .
O5 O 0.6069(7) 0.8324(7) 0.3983(6) 0.021(4) Uiso 1 1 d . . .
O6 O 0.6877(7) 0.7811(7) 0.3661(6) 0.021(4) Uiso 1 1 d . . .
O7 O 0.6828(8) 0.6501(8) 0.5479(6) 0.034(5) Uiso 1 1 d . . .
O8 O 0.7093(8) 0.5894(7) 0.4943(6) 0.025(4) Uiso 1 1 d . . .
O9 O 0.6093(8) 0.6543(8) 0.4840(6) 0.025(4) Uiso 1 1 d . . .
O10 O 0.7638(8) 0.6850(7) 0.4720(6) 0.024(4) Uiso 1 1 d . . .
O11 O 0.6853(7) 0.6687(7) 0.4154(5) 0.013(4) Uiso 1 1 d . . .
O12 O 0.8626(8) 0.7391(8) 0.4755(6) 0.034(5) Uiso 1 1 d . . .
O13 O 0.8669(8) 0.6681(8) 0.4282(6) 0.026(4) Uiso 1 1 d . . .
O14 O 0.8670(8) 0.7805(8) 0.3807(6) 0.026(4) Uiso 1 1 d . . .
O15 O 0.7896(8) 0.7190(8) 0.3740(6) 0.027(5) Uiso 1 1 d . . .
O16 O 0.9179(8) 0.8255(8) 0.2932(6) 0.029(5) Uiso 1 1 d . . .
O17 O 0.8296(8) 0.7812(7) 0.2695(6) 0.023(4) Uiso 1 1 d . . .
O18 O 0.8937(8) 0.7102(8) 0.3384(6) 0.027(5) Uiso 1 1 d . . .
O19 O 0.7936(8) 0.8386(8) 0.3186(6) 0.026(4) Uiso 1 1 d . . .
O20 O 0.9086(9) 0.5929(8) 0.3882(6) 0.035(5) Uiso 1 1 d . . .
O21 O 0.8180(8) 0.6369(7) 0.3343(6) 0.023(4) Uiso 1 1 d . . .
O22 O 0.7938(8) 0.5989(8) 0.4251(6) 0.028(5) Uiso 1 1 d . . .
O23 O 0.7128(8) 0.5875(7) 0.3752(6) 0.024(4) Uiso 1 1 d . . .
O24 O 0.7256(8) 0.5005(8) 0.4610(6) 0.033(5) Uiso 1 1 d . . .
O25 O 0.6309(8) 0.5799(8) 0.4451(6) 0.028(5) Uiso 1 1 d . . .
O26 O 0.5173(9) 0.6285(8) 0.4491(6) 0.037(5) Uiso 1 1 d . . .
O27 O 0.5869(7) 0.6598(7) 0.3673(5) 0.019(4) Uiso 1 1 d . . .
O28 O 0.5728(8) 0.7329(8) 0.4063(6) 0.025(4) Uiso 1 1 d . . .
O29 O 0.5206(7) 0.8329(7) 0.3467(5) 0.021(4) Uiso 1 1 d . . .
O30 O 0.6015(7) 0.7626(7) 0.3161(5) 0.016(4) Uiso 1 1 d . . .
O31 O 0.6332(7) 0.8646(7) 0.3082(6) 0.022(4) Uiso 1 1 d . . .
O32 O 0.7257(8) 0.9311(8) 0.2646(6) 0.031(5) Uiso 1 1 d . . .
O33 O 0.7211(7) 0.8169(7) 0.2731(5) 0.013(4) Uiso 1 1 d . . .
O34 O 0.7016(7) 0.8009(7) 0.1974(5) 0.019(4) Uiso 1 1 d . . .
O35 O 0.7530(7) 0.7149(7) 0.2628(5) 0.019(4) Uiso 1 1 d . . .
O36 O 0.8184(8) 0.7778(7) 0.1863(6) 0.025(4) Uiso 1 1 d . . .
O37 O 0.7763(8) 0.8731(8) 0.1897(6) 0.028(5) Uiso 1 1 d . . .
O38 O 0.9409(8) 0.7786(8) 0.1939(6) 0.025(4) Uiso 1 1 d . . .
O39 O 0.8753(8) 0.8711(8) 0.1411(6) 0.027(5) Uiso 1 1 d . . .
O40 O 0.9440(8) 0.8141(8) 0.0975(6) 0.026(4) Uiso 1 1 d . . .
O41 O 0.8929(7) 0.7177(7) 0.1519(6) 0.022(4) Uiso 1 1 d . . .
O42 O 0.8382(7) 0.8005(7) 0.0940(5) 0.019(4) Uiso 1 1 d . . .
O43 O 0.8395(8) 0.9682(9) 0.1644(6) 0.041(5) Uiso 1 1 d . . .
O44 O 0.7404(9) 0.9715(9) 0.1195(7) 0.046(6) Uiso 1 1 d . . .
O45 O 0.8502(9) 0.9741(9) 0.0767(7) 0.041(5) Uiso 1 1 d . . .
O46 O 0.7740(8) 0.8975(8) 0.0855(6) 0.032(5) Uiso 1 1 d . . .
O47 O 0.6458(10) 1.0158(9) 0.0671(7) 0.050(6) Uiso 1 1 d . . .
O48 O 0.6602(7) 0.9003(7) 0.1234(5) 0.020(4) Uiso 1 1 d . . .
O49 O 0.6769(8) 0.9295(8) 0.0327(6) 0.031(5) Uiso 1 1 d . . .
O50 O 0.7575(8) 0.9980(8) 0.0282(6) 0.032(5) Uiso 1 1 d . . .
O51 O 0.8669(9) 1.0209(8) -0.0177(7) 0.039(5) Uiso 1 1 d . . .
O52 O 0.8032(9) 0.9320(8) -0.0140(6) 0.037(5) Uiso 1 1 d . . .
O53 O 0.8935(8) 0.9031(7) 0.0354(6) 0.023(4) Uiso 1 1 d . . .
O54 O 0.9798(8) 0.8389(8) 0.0066(6) 0.033(5) Uiso 1 1 d . . .
O55 O 0.8630(8) 0.8372(8) -0.0038(6) 0.027(5) Uiso 1 1 d . . .
O56 O 0.9158(8) 0.7486(8) 0.0598(6) 0.028(5) Uiso 1 1 d . . .
O57 O 0.8153(10) 0.9007(10) -0.0888(8) 0.057(7) Uiso 1 1 d . . .
O58 O 0.7127(8) 0.8945(8) -0.0355(6) 0.029(5) Uiso 1 1 d . . .
O59 O 0.7775(8) 0.7977(8) -0.0254(6) 0.028(5) Uiso 1 1 d . . .
O60 O 0.7465(8) 0.8274(8) 0.0439(6) 0.027(5) Uiso 1 1 d . . .
O61 O 0.5927(9) 0.8913(9) -0.0039(7) 0.045(6) Uiso 1 1 d . . .
O62 O 0.6305(8) 0.8287(8) 0.0831(6) 0.031(5) Uiso 1 1 d . . .
O63 O 0.6671(8) 0.7940(8) 0.0139(6) 0.029(5) Uiso 1 1 d . . .
O64 O 0.7280(8) 0.6973(8) 0.0070(6) 0.028(5) Uiso 1 1 d . . .
O65 O 0.7020(7) 0.7105(7) 0.0889(5) 0.021(4) Uiso 1 1 d . . .
O66 O 0.8108(7) 0.7234(7) 0.0553(6) 0.022(4) Uiso 1 1 d . . .
O67 O 0.8816(8) 0.6373(8) 0.1172(6) 0.029(5) Uiso 1 1 d . . .
O68 O 0.7833(7) 0.6976(7) 0.1436(5) 0.018(4) Uiso 1 1 d . . .
O69 O 0.6663(7) 0.7246(7) 0.1659(5) 0.018(4) Uiso 1 1 d . . .
O70 O 0.6386(7) 0.6324(7) 0.1566(5) 0.021(4) Uiso 1 1 d . . .
O71 O 0.7524(8) 0.5957(7) 0.1483(6) 0.024(4) Uiso 1 1 d . . .
O72 O 0.6533(7) 0.6685(7) 0.2927(6) 0.022(4) Uiso 1 1 d . . .
O73 O 0.5796(7) 0.7535(7) 0.2388(5) 0.018(4) Uiso 1 1 d . . .
O74 O 0.5415(7) 0.6454(7) 0.2980(5) 0.020(4) Uiso 1 1 d . . .
O75 O 0.4492(8) 0.6120(8) 0.3628(6) 0.029(5) Uiso 1 1 d . . .
O76 O 0.4450(7) 0.6116(7) 0.2788(5) 0.015(4) Uiso 1 1 d . . .
O77 O 0.3852(8) 0.7010(8) 0.3042(6) 0.029(5) Uiso 1 1 d . . .
O78 O 0.4950(8) 0.7244(8) 0.3146(6) 0.027(5) Uiso 1 1 d . . .
O79 O 0.4658(7) 0.7222(7) 0.2345(6) 0.022(4) Uiso 1 1 d . . .
O80 O 0.4677(7) 0.6725(7) 0.1739(6) 0.021(4) Uiso 1 1 d . . .
O81 O 0.5413(7) 0.7595(7) 0.1531(5) 0.020(4) Uiso 1 1 d . . .
O82 O 0.4400(8) 0.8203(8) 0.1670(6) 0.027(5) Uiso 1 1 d . . .
O83 O 0.4371(7) 0.7732(7) 0.1087(5) 0.012(4) Uiso 1 1 d . . .
O84 O 0.3674(8) 0.7468(7) 0.1804(6) 0.024(4) Uiso 1 1 d . . .
O85 O 0.3597(8) 0.8142(8) 0.0419(6) 0.035(5) Uiso 1 1 d . . .
O86 O 0.3618(7) 0.7015(7) 0.1103(6) 0.022(4) Uiso 1 1 d . . .
O87 O 0.2783(8) 0.7746(8) 0.1206(6) 0.035(5) Uiso 1 1 d . . .
O88 O 0.3520(8) 0.8454(8) 0.1139(6) 0.032(5) Uiso 1 1 d . . .
O89 O 0.3607(9) 0.9153(8) 0.1634(6) 0.036(5) Uiso 1 1 d . . .
O90 O 0.2773(8) 0.8303(8) 0.1871(6) 0.029(5) Uiso 1 1 d . . .
O91 O 0.3654(8) 0.8058(8) 0.2400(6) 0.031(5) Uiso 1 1 d . . .
O92 O 0.3455(8) 0.7915(8) 0.3329(6) 0.032(5) Uiso 1 1 d . . .
O93 O 0.2593(9) 0.8069(8) 0.2730(6) 0.036(5) Uiso 1 1 d . . .
O94 O 0.2708(8) 0.7102(7) 0.3377(6) 0.023(4) Uiso 1 1 d . . .
O95 O 0.2894(8) 0.7193(7) 0.2548(6) 0.024(4) Uiso 1 1 d . . .
O96 O 0.1826(9) 0.6336(9) 0.3648(7) 0.046(6) Uiso 1 1 d . . .
O97 O 0.2920(9) 0.6066(8) 0.3328(7) 0.038(5) Uiso 1 1 d . . .
O98 O 0.2039(8) 0.6347(8) 0.2746(6) 0.030(5) Uiso 1 1 d . . .
O99 O 0.1832(8) 0.7327(8) 0.2836(6) 0.034(5) Uiso 1 1 d . . .
O100 O 0.2893(8) 0.5569(8) 0.2673(6) 0.034(5) Uiso 1 1 d . . .
O101 O 0.1769(10) 0.5425(9) 0.2555(7) 0.051(6) Uiso 1 1 d . . .
O102 O 0.2645(8) 0.5803(8) 0.1822(6) 0.026(4) Uiso 1 1 d . . .
O103 O 0.1789(9) 0.6605(8) 0.1882(7) 0.039(5) Uiso 1 1 d . . .
O104 O 0.2865(8) 0.6695(8) 0.1943(6) 0.027(5) Uiso 1 1 d . . .
O105 O 0.3401(9) 0.5987(9) 0.1051(7) 0.047(6) Uiso 1 1 d . . .
O106 O 0.3812(7) 0.5996(7) 0.1826(5) 0.019(4) Uiso 1 1 d . . .
O107 O 0.2539(8) 0.6812(8) 0.1151(6) 0.031(5) Uiso 1 1 d . . .
O108 O 0.1612(10) 0.7577(9) 0.1117(7) 0.048(6) Uiso 1 1 d . . .
O109 O 0.1987(9) 0.7580(8) 0.1902(6) 0.036(5) Uiso 1 1 d . . .
O110 O 0.1601(10) 0.8443(9) 0.2225(7) 0.050(6) Uiso 1 1 d . . .
O111 O 0.3859(8) 0.4386(8) 0.1168(6) 0.030(5) Uiso 1 1 d . . .
O112 O 0.4292(8) 0.3852(8) 0.2018(6) 0.026(4) Uiso 1 1 d . . .
O113 O 0.3114(9) 0.3832(8) 0.1918(6) 0.037(5) Uiso 1 1 d . . .
O114 O 0.4514(9) 0.3324(9) 0.1438(7) 0.040(5) Uiso 1 1 d . . .
O115 O 0.3422(8) 0.3319(8) 0.1371(6) 0.026(4) Uiso 1 1 d . . .
O116 O 0.3717(8) 0.2881(8) 0.2220(6) 0.033(5) Uiso 1 1 d . . .
O117 O 0.2147(10) 0.3484(10) 0.2556(7) 0.054(6) Uiso 1 1 d . . .
O118 O 0.3220(9) 0.3475(9) 0.2818(7) 0.039(5) Uiso 1 1 d . . .
O119 O 0.2843(9) 0.2475(9) 0.2961(7) 0.039(5) Uiso 1 1 d . . .
O120 O 0.2663(9) 0.2837(8) 0.2071(6) 0.036(5) Uiso 1 1 d . . .
O121 O 0.2687(12) 0.1807(11) 0.3918(9) 0.079(8) Uiso 1 1 d . . .
O122 O 0.3571(9) 0.2506(9) 0.3565(7) 0.046(6) Uiso 1 1 d . . .
O123 O 0.3844(10) 0.1368(9) 0.3822(7) 0.048(6) Uiso 1 1 d . . .
O124 O 0.3068(9) 0.1374(9) 0.3230(7) 0.040(5) Uiso 1 1 d . . .
O125 O 0.3974(8) 0.1913(8) 0.2954(6) 0.034(5) Uiso 1 1 d . . .
O126 O 0.4855(9) 0.0703(9) 0.3938(7) 0.043(6) Uiso 1 1 d . . .
O127 O 0.4120(9) 0.0789(9) 0.3302(7) 0.044(6) Uiso 1 1 d . . .
O128 O 0.4857(7) 0.1874(7) 0.3493(6) 0.022(4) Uiso 1 1 d . . .
O129 O 0.5072(8) 0.1265(8) 0.2970(6) 0.028(5) Uiso 1 1 d . . .
O130 O 0.3339(10) 0.0624(10) 0.2755(7) 0.053(6) Uiso 1 1 d . . .
O131 O 0.3277(9) 0.1823(9) 0.2290(7) 0.039(5) Uiso 1 1 d . . .
O132 O 0.4303(9) 0.1288(9) 0.2404(7) 0.040(5) Uiso 1 1 d . . .
O133 O 0.2872(10) 0.2396(9) 0.1393(7) 0.049(6) Uiso 1 1 d . . .
O134 O 0.4038(8) 0.2362(8) 0.1574(6) 0.027(5) Uiso 1 1 d . . .
O135 O 0.4928(9) 0.2734(9) 0.0873(6) 0.043(6) Uiso 1 1 d . . .
O136 O 0.5045(9) 0.1811(8) 0.1682(7) 0.040(5) Uiso 1 1 d . . .
O137 O 0.5576(8) 0.2709(8) 0.1561(6) 0.030(5) Uiso 1 1 d . . .
O138 O 0.4806(9) 0.2335(8) 0.2253(6) 0.035(5) Uiso 1 1 d . . .
O139 O 0.5418(10) 0.0769(9) 0.2338(7) 0.051(6) Uiso 1 1 d . . .
O140 O 0.5825(8) 0.1774(8) 0.2253(6) 0.031(5) Uiso 1 1 d . . .
O141 O 0.6495(8) 0.2675(8) 0.2062(6) 0.028(5) Uiso 1 1 d . . .
O142 O 0.5454(7) 0.3317(7) 0.2122(5) 0.020(4) Uiso 1 1 d . . .
O143 O 0.5692(7) 0.2303(7) 0.2837(5) 0.018(4) Uiso 1 1 d . . .
O144 O 0.5148(8) 0.2460(8) 0.3963(6) 0.031(5) Uiso 1 1 d . . .
O145 O 0.5009(7) 0.3083(7) 0.3059(5) 0.020(4) Uiso 1 1 d . . .
O146 O 0.6081(7) 0.2830(7) 0.3320(5) 0.016(4) Uiso 1 1 d . . .
O147 O 0.6034(7) 0.1786(7) 0.3695(5) 0.015(4) Uiso 1 1 d . . .
O148 O 0.6894(8) 0.2211(7) 0.2963(6) 0.025(4) Uiso 1 1 d . . .
O149 O 0.7250(7) 0.2871(7) 0.3341(5) 0.018(4) Uiso 1 1 d . . .
O150 O 0.7200(8) 0.1632(7) 0.3820(6) 0.024(4) Uiso 1 1 d . . .
O151 O 0.6589(8) 0.2331(7) 0.4118(6) 0.023(4) Uiso 1 1 d . . .
O152 O 0.6759(8) 0.0531(8) 0.4298(6) 0.032(5) Uiso 1 1 d . . .
O153 O 0.6851(8) 0.1302(8) 0.4694(6) 0.028(5) Uiso 1 1 d . . .
O154 O 0.7601(8) 0.0420(8) 0.4890(6) 0.033(5) Uiso 1 1 d . . .
O155 O 0.7931(8) 0.0715(8) 0.3995(6) 0.032(5) Uiso 1 1 d . . .
O156 O 0.8108(8) 0.1323(8) 0.4426(6) 0.029(5) Uiso 1 1 d . . .
O157 O 0.5877(8) 0.1932(8) 0.4915(6) 0.027(5) Uiso 1 1 d . . .
O158 O 0.6681(7) 0.2730(7) 0.4779(5) 0.015(4) Uiso 1 1 d . . .
O159 O 0.6857(8) 0.1646(8) 0.5377(6) 0.034(5) Uiso 1 1 d . . .
O160 O 0.7618(8) 0.2146(7) 0.4690(6) 0.022(4) Uiso 1 1 d . . .
O161 O 0.7241(8) 0.3621(8) 0.4804(6) 0.034(5) Uiso 1 1 d . . .
O162 O 0.7451(8) 0.3299(8) 0.4070(6) 0.025(4) Uiso 1 1 d . . .
O163 O 0.8287(8) 0.3007(8) 0.4668(6) 0.027(5) Uiso 1 1 d . . .
O164 O 0.7518(8) 0.2458(8) 0.5358(6) 0.030(5) Uiso 1 1 d . . .
O165 O 0.8436(9) 0.1740(9) 0.5375(7) 0.042(6) Uiso 1 1 d . . .
O166 O 0.7558(9) 0.1418(9) 0.6086(7) 0.045(6) Uiso 1 1 d . . .
O167 O 0.7799(8) 0.0966(8) 0.5398(6) 0.032(5) Uiso 1 1 d . . .
O168 O 0.8389(9) -0.0048(9) 0.5565(7) 0.041(5) Uiso 1 1 d . . .
O169 O 0.8917(8) 0.0961(8) 0.5108(6) 0.031(5) Uiso 1 1 d . . .
O170 O 0.8732(8) 0.0385(8) 0.4617(6) 0.034(5) Uiso 1 1 d . . .
O171 O 0.9599(9) 0.1382(9) 0.5596(7) 0.044(6) Uiso 1 1 d . . .
O172 O 0.9763(9) 0.1602(9) 0.4653(7) 0.047(6) Uiso 1 1 d . . .
O173 O 0.9306(9) 0.2449(8) 0.4902(6) 0.036(5) Uiso 1 1 d . . .
O174 O 0.8784(8) 0.2133(7) 0.4373(6) 0.022(4) Uiso 1 1 d . . .
O175 O 0.9321(9) 0.3564(9) 0.4292(7) 0.046(6) Uiso 1 1 d . . .
O176 O 0.8634(7) 0.3294(7) 0.3781(6) 0.022(4) Uiso 1 1 d . . .
O177 O 0.9672(8) 0.2670(8) 0.4042(6) 0.032(5) Uiso 1 1 d . . .
O178 O 1.0407(9) 0.1847(9) 0.3827(7) 0.044(6) Uiso 1 1 d . . .
O179 O 0.9388(8) 0.2258(8) 0.3422(6) 0.026(4) Uiso 1 1 d . . .
O180 O 0.9359(8) 0.1273(8) 0.4087(6) 0.035(5) Uiso 1 1 d . . .
O181 O 0.9087(10) 0.0512(9) 0.3722(7) 0.052(6) Uiso 1 1 d . . .
O182 O 0.8529(8) 0.1619(8) 0.3506(6) 0.034(5) Uiso 1 1 d . . .
O183 O 0.8374(7) 0.2827(7) 0.3155(5) 0.019(4) Uiso 1 1 d . . .
O184 O 0.8209(8) 0.2243(7) 0.2668(6) 0.025(4) Uiso 1 1 d . . .
O185 O 0.9242(8) 0.2822(8) 0.2520(6) 0.026(4) Uiso 1 1 d . . .
O186 O 0.9290(8) 0.1755(8) 0.2770(6) 0.027(5) Uiso 1 1 d . . .
O187 O 1.0302(9) 0.1108(9) 0.2755(7) 0.042(6) Uiso 1 1 d . . .
O188 O 1.0136(8) 0.2326(7) 0.2244(6) 0.025(4) Uiso 1 1 d . . .
O189 O 0.9345(9) 0.1139(8) 0.2244(7) 0.038(5) Uiso 1 1 d . . .
O190 O 1.0345(8) 0.1648(8) 0.1823(6) 0.031(5) Uiso 1 1 d . . .
O191 O 0.9294(8) 0.2195(8) 0.1705(6) 0.031(5) Uiso 1 1 d . . .
O192 O 0.8230(9) 0.1656(8) 0.2088(6) 0.037(5) Uiso 1 1 d . . .
O193 O 0.8621(10) 0.0794(9) 0.1810(7) 0.051(6) Uiso 1 1 d . . .
O194 O 0.8486(8) 0.1971(8) 0.1190(6) 0.030(5) Uiso 1 1 d . . .
O195 O 0.9543(9) 0.1458(8) 0.1338(6) 0.037(5) Uiso 1 1 d . . .
O196 O 1.0633(9) 0.1809(9) 0.0894(7) 0.042(5) Uiso 1 1 d . . .
O197 O 0.9655(8) 0.2555(8) 0.0702(6) 0.032(5) Uiso 1 1 d . . .
O198 O 1.0896(8) 0.3768(8) 0.0733(6) 0.027(5) Uiso 1 1 d . . .
O199 O 1.0357(8) 0.2740(8) 0.1181(6) 0.030(5) Uiso 1 1 d . . .
O200 O 0.9773(8) 0.3577(8) 0.0606(6) 0.034(5) Uiso 1 1 d . . .
O201 O 0.9873(8) 0.4203(7) 0.1109(6) 0.024(4) Uiso 1 1 d . . .
O202 O 1.0500(8) 0.3326(8) 0.1677(6) 0.028(5) Uiso 1 1 d . . .
O203 O 0.9435(7) 0.3268(7) 0.1560(5) 0.018(4) Uiso 1 1 d . . .
O204 O 1.0368(9) 0.3100(8) 0.2602(7) 0.038(5) Uiso 1 1 d . . .
O205 O 0.9588(7) 0.3865(7) 0.2010(6) 0.021(4) Uiso 1 1 d . . .
O206 O 0.9556(9) 0.3350(9) -0.0172(7) 0.040(5) Uiso 1 1 d . . .
O207 O 0.8586(9) 0.2849(8) 0.0377(7) 0.038(5) Uiso 1 1 d . . .
O208 O 0.8744(8) 0.3889(8) 0.0277(6) 0.029(5) Uiso 1 1 d . . .
O209 O 0.8669(8) 0.3113(8) 0.1071(6) 0.032(5) Uiso 1 1 d . . .
O210 O 0.7497(9) 0.2384(8) 0.0704(7) 0.038(5) Uiso 1 1 d . . .
O211 O 0.7604(8) 0.2575(8) 0.1475(6) 0.029(5) Uiso 1 1 d . . .
O212 O 0.7772(8) 0.3437(8) 0.0655(6) 0.032(5) Uiso 1 1 d . . .
O213 O 0.7846(8) 0.4609(8) 0.0382(6) 0.031(5) Uiso 1 1 d . . .
O214 O 0.7743(8) 0.3915(7) 0.1291(6) 0.023(4) Uiso 1 1 d . . .
O215 O 0.8779(8) 0.4238(8) 0.0950(6) 0.033(5) Uiso 1 1 d . . .
O216 O 0.9113(7) 0.4884(7) 0.1422(6) 0.022(4) Uiso 1 1 d . . .
O217 O 0.8489(8) 0.3866(8) 0.1858(6) 0.027(5) Uiso 1 1 d . . .
O218 O 0.7614(7) 0.3984(7) 0.2489(6) 0.021(4) Uiso 1 1 d . . .
O219 O 0.7543(8) 0.3186(7) 0.2153(6) 0.024(4) Uiso 1 1 d . . .
O220 O 0.6852(7) 0.4152(7) 0.1835(5) 0.019(4) Uiso 1 1 d . . .
O221 O 0.7747(8) 0.4803(8) 0.1626(6) 0.032(5) Uiso 1 1 d . . .
O222 O 0.6240(9) 0.4301(9) 0.1054(7) 0.041(5) Uiso 1 1 d . . .
O223 O 0.5681(8) 0.4497(7) 0.1795(6) 0.024(4) Uiso 1 1 d . . .
O224 O 0.5932(8) 0.5399(7) 0.0997(6) 0.023(4) Uiso 1 1 d . . .
O225 O 0.6603(7) 0.5284(7) 0.1559(5) 0.013(4) Uiso 1 1 d . . .
O226 O 0.7066(7) 0.4998(7) 0.0939(6) 0.021(4) Uiso 1 1 d . . .
O227 O 0.8012(7) 0.5662(7) 0.0759(5) 0.020(4) Uiso 1 1 d . . .
O228 O 0.6862(8) 0.6028(8) 0.0813(6) 0.025(4) Uiso 1 1 d . . .
O229 O 0.5801(8) 0.6553(8) 0.0783(6) 0.030(5) Uiso 1 1 d . . .
O230 O 0.5424(8) 0.5794(8) 0.1616(6) 0.026(4) Uiso 1 1 d . . .
O231 O 0.7179(7) 0.6272(7) 0.2216(5) 0.020(4) Uiso 1 1 d . . .
O232 O 0.6764(8) 0.5458(8) 0.3104(6) 0.030(5) Uiso 1 1 d . . .
O233 O 0.8336(8) 0.6358(8) 0.2398(6) 0.026(4) Uiso 1 1 d . . .
O234 O 0.5313(9) 0.8827(9) 0.1382(7) 0.042(6) Uiso 1 1 d . . .
O235 O 0.5967(9) 0.8633(8) 0.2168(6) 0.035(5) Uiso 1 1 d . . .
O236 O 0.3951(7) 0.5154(7) 0.2762(6) 0.022(4) Uiso 1 1 d . . .
O237 O 0.5604(8) 0.6002(7) 0.2364(6) 0.024(4) Uiso 1 1 d . . .
O238 O 0.4472(7) 0.4956(7) 0.1967(6) 0.021(4) Uiso 1 1 d . . .
O239 O 0.6038(8) 0.3810(7) 0.2639(6) 0.023(4) Uiso 1 1 d . . .
O240 O 0.4098(7) 0.4033(7) 0.2870(5) 0.018(4) Uiso 1 1 d . . .
O241 O 0.6949(9) 0.1519(9) 0.2180(7) 0.041(5) Uiso 1 1 d . . .
O242 O 0.7539(9) 0.1269(9) 0.2980(7) 0.044(6) Uiso 1 1 d . . .
O243 O 0.6859(7) 0.4051(7) 0.3261(5) 0.021(4) Uiso 1 1 d . . .
O244 O 0.8744(8) 0.4005(8) 0.2761(6) 0.028(5) Uiso 1 1 d . . .
O245 O 0.7940(8) 0.4475(8) 0.3257(6) 0.029(5) Uiso 1 1 d . . .
O246 O 0.8052(9) 0.5345(9) 0.3131(7) 0.038(5) Uiso 1 1 d . . .
C1 C 0.8029(14) 0.4825(14) 0.3386(10) 0.038(8) Uiso 1 1 d . . .
C2 C 0.8187(18) 0.4640(17) 0.3908(14) 0.073(12) Uiso 1 1 d . . .
O247 O 0.5099(8) 0.4032(8) 0.3220(6) 0.025(4) Uiso 1 1 d . . .
O248 O 0.5183(7) 0.4842(7) 0.2625(5) 0.019(4) Uiso 1 1 d . . .
C3 C 0.5217(14) 0.4563(14) 0.3060(11) 0.042(8) Uiso 1 1 d . . .
C4 C 0.5345(11) 0.4860(11) 0.3353(9) 0.022(6) Uiso 1 1 d . . .
Na1 Na 0.4922(5) 0.3383(5) 0.4019(4) 0.030(3) Uiso 1 1 d . . .
Na2 Na 0.7670(5) 0.5325(5) -0.0378(4) 0.038(3) Uiso 1 1 d . . .
Na3 Na 0.4920(5) 0.1865(5) 0.4740(4) 0.033(3) Uiso 1 1 d . . .
Na4 Na 0.5974(5) 0.7400(5) 0.0907(4) 0.033(3) Uiso 1 1 d . . .
Na5 Na 0.7503(5) 0.6773(5) -0.0621(4) 0.038(3) Uiso 1 1 d . . .
Na6 Na 0.6699(6) -0.0427(6) 0.4376(4) 0.049(3) Uiso 1 1 d . . .
Na7 Na 0.5136(6) -0.0297(6) 0.4262(4) 0.054(4) Uiso 1 1 d . . .
Na8 Na 0.6891(8) 0.3367(8) 0.1339(6) 0.096(6) Uiso 1 1 d . . .
O249 O 0.4005(8) 0.3310(8) 0.3812(6) 0.030(5) Uiso 1 1 d . . .
O250 O 0.4541(9) 0.4072(9) 0.4331(7) 0.044(6) Uiso 1 1 d . . .
O251 O 0.5975(8) 0.3444(8) 0.3964(6) 0.035(5) Uiso 1 1 d . . .
O252 O 0.4742(9) 0.2711(9) 0.4855(7) 0.040(5) Uiso 1 1 d . . .
O253 O 0.8618(10) 0.4938(9) -0.0494(7) 0.051(6) Uiso 1 1 d . . .
O254 O 0.7237(11) 0.4896(11) -0.0778(9) 0.072(8) Uiso 1 1 d . . .
O255 O 0.7650(9) 0.6168(9) -0.1072(7) 0.040(5) Uiso 1 1 d . . .
O256 O 0.8073(8) 0.6003(8) -0.0170(6) 0.029(5) Uiso 1 1 d . . .
O257 O 0.6750(10) 0.5454(9) 0.0038(7) 0.051(6) Uiso 1 1 d . . .
O258 O 0.4031(10) 0.1661(9) 0.4591(7) 0.048(6) Uiso 1 1 d . . .
O259 O 0.5403(8) 0.1144(8) 0.4497(6) 0.028(5) Uiso 1 1 d . . .
O260 O 0.5206(11) 0.7918(10) 0.0391(8) 0.062(7) Uiso 1 1 d . . .
O261 O 0.8258(9) 0.7416(8) -0.0823(6) 0.035(5) Uiso 1 1 d . . .
O262 O 0.6455(10) 0.6579(10) -0.0485(8) 0.056(6) Uiso 1 1 d . . .
O263 O 0.7310(13) -0.0659(13) 0.4988(10) 0.096(10) Uiso 1 1 d . . .
O264 O 0.5797(10) -0.0479(10) 0.4863(8) 0.056(6) Uiso 1 1 d . . .
O265 O 0.6035(11) -0.0075(11) 0.3764(8) 0.069(7) Uiso 1 1 d . . .
O266 O 0.7524(12) -0.0196(12) 0.3767(9) 0.081(8) Uiso 1 1 d . . .
O267 O 0.5165(8) -0.1284(8) 0.4441(6) 0.026(4) Uiso 1 1 d . . .
O268 O 0.4263(9) -0.0289(9) 0.4714(7) 0.045(6) Uiso 1 1 d . . .
O269 O 0.4527(13) -0.0307(12) 0.3595(10) 0.092(9) Uiso 1 1 d . . .
O270 O 0.645(2) 0.3150(19) 0.0922(15) 0.178(18) Uiso 1 1 d . . .
O1W O 0.4723(11) 0.8381(10) 0.2542(8) 0.062(7) Uiso 1 1 d . . .
O2W O 0.5000 0.5000 0.0000 0.063(10) Uiso 1 2 d S . .
O3W O 0.1463(13) 0.3834(12) 0.1778(9) 0.087(9) Uiso 1 1 d . . .
O4W O 0.8263(11) 0.5220(11) 0.2224(8) 0.069(7) Uiso 1 1 d . . .
O5W O 0.7037(11) 0.0258(11) -0.0671(8) 0.067(7) Uiso 1 1 d . . .
O6W O 0.7452(12) 0.3763(11) -0.0244(9) 0.074(8) Uiso 1 1 d . . .
O7W O 0.2881(15) -0.0068(14) 0.2645(12) 0.118(12) Uiso 1 1 d . . .
O8W O 0.0002(12) 0.4096(11) 0.8960(9) 0.076(8) Uiso 1 1 d . . .
O9W O 0.8505(11) 0.0512(11) 0.2977(8) 0.067(7) Uiso 1 1 d . . .
O10W O -0.0551(13) 0.4401(12) 0.3242(10) 0.090(9) Uiso 1 1 d . . .
O11W O 0.8746(12) 0.2770(10) -0.0408(9) 0.089(9) Uiso 1 1 d . . .
O12W O 0.2120(12) 0.8862(12) 0.1030(9) 0.081(8) Uiso 1 1 d . . .
O13W O 0.3904(14) 0.5015(12) 0.3714(10) 0.106(11) Uiso 1 1 d . . .
O14W O 0.9288(13) 0.6756(12) 0.2657(10) 0.101(10) Uiso 1 1 d . . .
O15W O 0.0181(14) 0.4567(13) 0.2281(10) 0.100(10) Uiso 1 1 d . . .
O16W O 0.1483(13) 0.4359(12) 0.2716(10) 0.093(9) Uiso 1 1 d . . .
O17W O 0.7473(16) 0.1703(13) 0.0400(10) 0.129(13) Uiso 1 1 d . . .
O18W O 0.3277(17) 0.0621(16) 0.1579(12) 0.146(14) Uiso 1 1 d . . .
O19W O 0.5304(14) 0.5886(12) 0.0100(10) 0.100(10) Uiso 1 1 d . . .
O20W O 0.8606(11) -0.0418(11) 0.2677(9) 0.088(9) Uiso 1 1 d . . .
O21W O 0.7483(12) 0.1180(13) -0.0112(10) 0.097(10) Uiso 1 1 d . . .
O22W O 0.3411(14) -0.0457(13) 0.4227(11) 0.104(10) Uiso 1 1 d . . .
O23W O 0.9895(15) -0.0657(14) 0.0853(11) 0.110(11) Uiso 1 1 d . . .
O24W O 0.2102(13) 0.5005(13) 0.1584(10) 0.096(10) Uiso 1 1 d . . .
O25W O 0.410(2) 0.123(2) 0.1497(17) 0.20(2) Uiso 1 1 d . . .
O26W O 0.8368(14) 0.3637(11) -0.0883(10) 0.105(10) Uiso 1 1 d . . .
O27W O 0.9774(15) 0.8104(14) 0.3884(11) 0.108(11) Uiso 1 1 d . . .
O28W O 0.5029(14) 0.2456(15) 0.0168(12) 0.128(13) Uiso 1 1 d . . .
O29W O 0.3325(16) 0.8931(14) 0.3295(12) 0.132(13) Uiso 1 1 d . . .
O30W O 0.601(2) 0.7576(16) -0.0411(14) 0.183(18) Uiso 1 1 d . . .
O31W O 0.9660(14) 0.8979(13) 0.1988(10) 0.098(10) Uiso 1 1 d . . .
O32W O 0.6732(18) 0.4542(16) 0.3990(13) 0.139(14) Uiso 1 1 d . . .
O33W O 0.9516(19) 0.6174(18) 0.4843(14) 0.165(16) Uiso 1 1 d . . .
O34W O 0.9142(18) 0.1760(19) 0.0345(14) 0.183(18) Uiso 1 1 d . . .
O35W O 0.9605(16) 0.2805(15) -0.0895(12) 0.122(12) Uiso 1 1 d . . .
O36W O 0.9926(18) 0.0517(16) 0.4784(13) 0.148(14) Uiso 1 1 d . . .
O37W O 0.8440(17) 0.5505(15) 0.5167(12) 0.131(13) Uiso 1 1 d . . .
O38W O -0.0706(15) 0.5547(14) 0.3097(11) 0.110(11) Uiso 1 1 d . . .
O39W O 0.9171(16) -0.0709(15) 0.4867(12) 0.127(13) Uiso 1 1 d . . .
O40W O 0.2776(12) 0.5108(13) 0.4316(12) 0.132(13) Uiso 1 1 d . . .
O41W O 0.7213(16) 0.0287(15) 0.2835(12) 0.124(12) Uiso 1 1 d . . .
O42W O 0.1801(14) 0.5386(17) 0.4265(14) 0.165(16) Uiso 1 1 d . . .
O43W O 0.0478(16) 0.3365(9) 0.3398(11) 0.121(12) Uiso 1 1 d . . .
O44W O 0.0794(19) 0.6141(18) 0.3101(15) 0.167(17) Uiso 1 1 d . . .
O45W O 0.8555(15) 0.7686(14) 0.8229(11) 0.114(11) Uiso 1 1 d . . .
O46W O 0.8390(16) -0.0978(15) 0.3805(12) 0.125(12) Uiso 1 1 d . . .
O47W O 0.6075(18) -0.0223(17) 0.2938(13) 0.149(15) Uiso 1 1 d . . .
O48W O 0.4007(16) 0.5183(15) 0.0223(12) 0.131(13) Uiso 1 1 d . . .
O49W O 0.9596(17) 0.0416(14) 0.1207(9) 0.137(14) Uiso 1 1 d . . .
O50W O 0.5852(13) 0.1532(12) 0.5994(10) 0.090(9) Uiso 1 1 d . . .
O51W O 0.1229(17) 0.0909(16) 0.1766(12) 0.133(13) Uiso 1 1 d . . .
O52W O 0.7333(18) 0.0794(15) 0.1688(12) 0.180(18) Uiso 1 1 d . . .
O53W O 0.8080(16) 0.8474(15) 0.4912(12) 0.123(12) Uiso 1 1 d . . .
O54W O 0.4048(17) 0.5199(15) 0.4752(12) 0.133(13) Uiso 1 1 d . . .
O55W O 0.4473(14) -0.0972(14) 0.3219(14) 0.164(16) Uiso 1 1 d . . .
O56W O 0.3715(13) 0.6620(12) -0.0072(9) 0.118(12) Uiso 1 1 d . . .
O57W O 0.5187(19) -0.0414(18) 0.0467(14) 0.161(16) Uiso 1 1 d . . .
O58W O 0.3374(17) 0.6468(16) 0.4284(13) 0.135(13) Uiso 1 1 d . . .
O59W O 0.573(2) 0.410(2) 0.4998(14) 0.20(2) Uiso 1 1 d . . .
O60W O 0.9885(17) 0.0089(16) 0.2297(13) 0.136(13) Uiso 1 1 d . . .
O61W O 1.095(2) -0.014(2) 0.2130(17) 0.20(2) Uiso 1 1 d . . .
O62W O 0.7615(16) 0.2516(13) -0.0248(11) 0.153(15) Uiso 1 1 d . . .
O63W O 0.402(2) -0.053(2) 0.0409(16) 0.189(19) Uiso 1 1 d . . .
O64W O 0.482(2) 0.082(2) 0.1099(16) 0.189(19) Uiso 1 1 d . . .
O65W O 0.211(2) 0.5842(18) 0.4800(15) 0.166(16) Uiso 1 1 d . . .
O66W O 0.475(3) -0.026(2) 0.2507(19) 0.24(2) Uiso 1 1 d . . .
O67W O 0.256(2) 0.365(2) 0.3542(16) 0.193(19) Uiso 1 1 d . . .
O68W O 0.7866(9) 0.0114(9) 0.2236(7) 0.057(7) Uiso 1 1 d . . .
O69W O 0.5649(11) 0.3104(10) 0.5104(8) 0.062(7) Uiso 1 1 d . . .
O70W O 0.5168(10) 0.4223(10) 0.0794(8) 0.057(7) Uiso 1 1 d . . .
O71W O 0.9408(10) 0.5019(10) 0.0129(8) 0.054(6) Uiso 1 1 d . . .
O72W O 0.6479(11) -0.0335(10) 0.1923(8) 0.064(7) Uiso 1 1 d . . .
O73W O 0.4619(9) 0.6661(9) 0.0673(6) 0.047(6) Uiso 1 1 d . . .
O74W O 0.3560(9) 0.5667(9) 0.4020(7) 0.053(6) Uiso 1 1 d . . .
O75W O 0.4743(9) 0.5241(8) 0.1058(6) 0.052(6) Uiso 1 1 d . . .
O76W O 0.9053(10) 0.7060(10) -0.0139(8) 0.056(7) Uiso 1 1 d . . .
O77W O 0.9190(10) 0.5912(9) 0.0467(7) 0.052(6) Uiso 1 1 d . . .
O78W O 0.4298(10) 0.7299(10) 0.3958(8) 0.057(7) Uiso 1 1 d . . .
O79W O 0.9398(11) 0.5067(11) 0.8767(8) 0.068(7) Uiso 1 1 d . . .
O80W O 0.0485(9) 0.4341(7) 0.3064(7) 0.043(6) Uiso 1 1 d . . .
O81W O 0.9170(8) -0.0106(9) 0.1927(6) 0.044(6) Uiso 1 1 d . . .
O82W O 0.1155(7) 0.4724(7) 0.1869(6) 0.022(4) Uiso 1 1 d . . .
O83W O 0.6255(9) 0.1052(8) 0.3261(6) 0.038(5) Uiso 1 1 d . . .
O84W O 0.3331(8) 0.4757(8) 0.2154(6) 0.035(5) Uiso 1 1 d . . .
O85W O 0.6521(8) 0.4990(8) 0.2515(6) 0.032(5) Uiso 1 1 d . . .
O86W O 0.4262(7) 0.5934(7) 0.0471(5) 0.025(4) Uiso 1 1 d . . .
O87W O 0.634(2) 0.189(2) 0.1225(18) 0.21(2) Uiso 1 1 d . . .
O88W O 0.153(2) 0.1387(19) 0.4216(18) 0.22(2) Uiso 1 1 d . . .
O89W O 0.0679(14) 0.845(2) 0.0723(16) 0.187(19) Uiso 1 1 d . . .
O90W O 0.943(2) 0.5474(19) 0.2006(16) 0.182(18) Uiso 1 1 d . . .
O91W O 0.057(2) 0.061(2) 0.0892(16) 0.20(2) Uiso 1 1 d . . .
O92W O 0.981(2) 0.043(2) 0.0256(17) 0.21(2) Uiso 1 1 d . . .
O93W O 0.098(2) 0.582(2) 0.1731(16) 0.192(19) Uiso 1 1 d . . .
O94W O 0.117(2) -0.040(2) 0.1320(16) 0.191(19) Uiso 1 1 d . . .
O95W O 0.088(2) 0.587(2) 0.5085(18) 0.22(2) Uiso 1 1 d . . .
O96W O 0.984(2) 0.643(2) 0.1786(16) 0.189(19) Uiso 1 1 d . . .
O97W O 0.700(2) -0.058(2) 0.5707(16) 0.19(2) Uiso 1 1 d . . .
O98W O 0.138(2) 0.238(2) 0.3079(16) 0.190(19) Uiso 1 1 d . . .
O99W O 0.268(2) 0.241(2) 0.4512(17) 0.21(2) Uiso 1 1 d . . .
O1S O 0.072(2) 0.759(2) 0.3127(18) 0.22(2) Uiso 1 1 d . . .
O2S O 0.269(2) 0.4714(18) 0.3563(15) 0.167(17) Uiso 1 1 d . . .
O3S O 0.054(2) 0.5304(10) 0.2692(17) 0.24(2) Uiso 1 1 d . . .
O4S O 0.473(3) 0.014(2) 0.838(2) 0.25(3) Uiso 1 1 d . . .
O5S O 0.312(3) 0.163(2) 0.104(2) 0.25(3) Uiso 1 1 d . . .
O6S O 0.5523(18) 0.073(2) 0.0364(17) 0.20(2) Uiso 1 1 d . . .
O7S O 0.208(3) -0.008(2) 0.3333(19) 0.23(2) Uiso 1 1 d . . .
O8S O 0.247(2) -0.074(2) 0.2487(19) 0.24(3) Uiso 1 1 d . . .
O9S O 0.812(2) 0.098(2) 0.0838(16) 0.186(19) Uiso 1 1 d . . .
O10S O 0.3807(17) 0.0310(18) 0.1065(14) 0.178(18) Uiso 1 1 d . . .
O11S O 0.8253(19) 0.6160(16) 0.5678(15) 0.172(17) Uiso 1 1 d . . .
O12S O 0.6002(15) 0.227(2) 0.0277(16) 0.19(2) Uiso 1 1 d . . .
O13S O 0.921(3) 0.875(2) 0.4371(19) 0.23(2) Uiso 1 1 d . . .
O14S O 0.921(2) 0.7730(18) 0.5395(17) 0.150 Uiso 0.79(5) 1 d P . .
O15S O 0.027(3) 0.849(3) 0.310(2) 0.150 Uiso 0.64(5) 1 d P . .
O16S O 0.505(3) 0.485(3) 0.455(2) 0.150 Uiso 0.63(5) 1 d P . .
O17S O 0.584(3) 0.545(3) 0.378(2) 0.150 Uiso 0.56(5) 1 d P . .
O18S O 0.306(3) -0.027(2) 0.343(2) 0.150 Uiso 0.60(5) 1 d P . .
O19S O 0.898(2) 0.102(3) 0.0038(19) 0.150 Uiso 0.55(5) 1 d P . .
O20S O 0.963(3) -0.012(2) 0.5714(19) 0.150 Uiso 0.63(5) 1 d P . .
O21S O 0.863(3) 0.697(2) 0.5637(16) 0.150 Uiso 0.60(5) 1 d P . .
O22S O 0.803(2) 0.836(2) 0.7339(18) 0.150 Uiso 0.76(5) 1 d P . .
O23S O 0.785(2) -0.092(2) 0.616(2) 0.150 Uiso 0.67(5) 1 d P . .
O24S O 0.1641(13) 0.864(2) 0.0538(13) 0.150 Uiso 0.57(5) 1 d P . .
O25S O 0.4618(13) 0.0391(19) 0.0575(13) 0.150 Uiso 0.56(5) 1 d P . .
O26S O 0.067(3) 0.688(2) 0.2090(19) 0.150 Uiso 0.72(5) 1 d P . .
O27S O 0.169(3) 0.502(2) 0.3683(19) 0.150 Uiso 0.70(5) 1 d P . .
O28S O 0.907(3) -0.090(4) 0.600(3) 0.150 Uiso 0.43(5) 1 d P . .
O29S O 0.441(2) 0.3261(12) -0.0047(10) 0.150 Uiso 0.35(5) 1 d P . .
O30S O 0.845(2) 0.7059(19) 0.6334(13) 0.150 Uiso 0.72(5) 1 d P . .
O31S O 0.560(2) 0.137(2) 0.1024(18) 0.150 Uiso 0.75(5) 1 d P . .
O32S O 0.946(3) 0.653(3) 0.558(2) 0.08(3) Uiso 0.44(6) 1 d P . .
O33S O 0.074(3) 0.824(3) 0.171(2) 0.18(4) Uiso 0.74(9) 1 d P . .
O34S O 0.8398(17) 0.1878(12) -0.0103(14) 0.22(4) Uiso 0.83(10) 1 d P . .
O35S O 0.820(2) 0.7836(16) 0.5686(14) 0.05(2) Uiso 0.42(6) 1 d P . .
O36S O 0.003(2) 0.614(2) 0.258(2) 0.05(3) Uiso 0.28(5) 1 d P . .
O37S O 0.009(3) 0.681(3) 0.364(2) 0.17(4) Uiso 0.66(9) 1 d P . .
O38S O 0.246(3) 0.078(3) 0.212(2) 0.13(3) Uiso 0.62(8) 1 d P . .
O39S O 0.043(2) 0.718(2) 0.4426(18) 0.12(3) Uiso 0.63(7) 1 d P . .
O40S O 0.5234(17) 0.3080(16) 0.0107(7) 0.011(15) Uiso 0.38(5) 1 d P . .
O41S O 0.631(2) 0.426(2) 0.4333(14) 0.024(19) Uiso 0.35(5) 1 d P . .

loop_
_atom_site_aniso_label
_atom_site_aniso_U_11
_atom_site_aniso_U_22
_atom_site_aniso_U_33
_atom_site_aniso_U_23
_atom_site_aniso_U_13
_atom_site_aniso_U_12
W1 0.0346(7) 0.0218(7) 0.0270(6) -0.0143(6) 0.0036(6) -0.0032(6)
W2 0.0349(7) 0.0248(7) 0.0206(6) -0.0107(6) 0.0025(6) -0.0031(6)
W3 0.0318(7) 0.0283(8) 0.0276(6) -0.0151(6) -0.0019(6) -0.0047(6)
W4 0.0259(7) 0.0228(7) 0.0285(6) -0.0122(6) -0.0010(6) -0.0057(6)
W5 0.0254(7) 0.0228(7) 0.0257(6) -0.0118(6) -0.0031(5) -0.0002(6)
W6 0.0328(7) 0.0166(7) 0.0191(6) -0.0056(5) -0.0004(5) -0.0009(6)
W7 0.0282(7) 0.0233(7) 0.0212(6) -0.0071(5) 0.0060(5) -0.0047(6)
W8 0.0270(7) 0.0198(7) 0.0284(6) -0.0117(6) 0.0031(6) 0.0008(6)
W9 0.0325(7) 0.0150(7) 0.0275(6) -0.0097(5) 0.0037(6) -0.0027(6)
W10 0.0197(6) 0.0144(6) 0.0231(6) -0.0074(5) 0.0035(5) -0.0030(5)
W11 0.0180(6) 0.0205(7) 0.0289(6) -0.0095(6) 0.0025(5) -0.0034(5)
W12 0.0277(7) 0.0154(7) 0.0373(7) -0.0066(6) 0.0085(6) -0.0049(6)
W13 0.0248(7) 0.0170(7) 0.0403(7) 0.0037(6) 0.0088(6) 0.0018(6)
W14 0.0263(7) 0.0215(8) 0.0363(7) 0.0046(6) 0.0072(6) -0.0023(6)
W15 0.0201(6) 0.0275(8) 0.0282(6) -0.0053(6) 0.0069(6) -0.0024(6)
W16 0.0246(7) 0.0321(8) 0.0236(6) 0.0040(6) 0.0056(6) -0.0015(6)
W17 0.0218(7) 0.0291(8) 0.0223(6) 0.0060(6) 0.0029(6) 0.0031(6)
W18 0.0196(6) 0.0278(7) 0.0164(5) -0.0023(5) 0.0017(5) -0.0038(6)
W19 0.0164(6) 0.0205(7) 0.0207(6) -0.0067(5) 0.0008(5) 0.0005(5)
W20 0.0167(6) 0.0170(6) 0.0161(5) -0.0036(5) 0.0013(5) -0.0024(5)
W21 0.0182(6) 0.0169(7) 0.0210(6) -0.0063(5) 0.0037(5) -0.0027(5)
W22 0.0156(6) 0.0197(7) 0.0212(6) -0.0035(5) 0.0019(5) -0.0017(5)
W23 0.0160(6) 0.0194(7) 0.0213(6) 0.0001(5) 0.0019(5) 0.0001(5)
W24 0.0209(6) 0.0279(8) 0.0253(6) -0.0009(6) -0.0019(6) 0.0042(6)
W25 0.0215(6) 0.0216(7) 0.0302(7) -0.0018(6) 0.0023(6) 0.0047(6)
W26 0.0212(6) 0.0287(8) 0.0288(7) -0.0045(6) 0.0038(6) 0.0053(6)
W27 0.0230(7) 0.0315(8) 0.0343(7) -0.0009(6) 0.0079(6) 0.0015(6)
W28 0.0155(6) 0.0357(9) 0.0478(8) -0.0104(7) 0.0019(6) -0.0041(6)
W29 0.0166(6) 0.0343(8) 0.0346(7) -0.0118(6) -0.0069(6) -0.0015(6)
W30 0.0177(6) 0.0419(9) 0.0383(7) -0.0099(7) -0.0056(6) 0.0056(6)
W31 0.0184(6) 0.0298(8) 0.0346(7) -0.0035(6) 0.0027(6) 0.0057(6)
W32 0.0212(7) 0.0493(9) 0.0317(7) -0.0209(7) 0.0012(6) -0.0160(6)
W33 0.0209(7) 0.0716(11) 0.0435(8) -0.0280(8) 0.0068(6) -0.0195(7)
W34 0.0361(8) 0.0765(12) 0.0415(8) -0.0237(8) 0.0125(7) -0.0360(9)
W35 0.0427(8) 0.0352(9) 0.0372(7) -0.0104(7) 0.0045(7) -0.0265(7)
W36 0.0525(10) 0.0570(11) 0.0454(8) -0.0188(8) 0.0054(8) -0.0424(9)
W37 0.0350(8) 0.0636(11) 0.0374(7) -0.0223(8) 0.0009(7) -0.0308(8)
W38 0.0359(8) 0.0432(9) 0.0340(7) -0.0235(7) 0.0041(6) -0.0206(7)
W39 0.0465(9) 0.0335(9) 0.0461(8) -0.0220(7) 0.0067(7) -0.0240(7)
W40 0.0256(7) 0.0249(7) 0.0242(6) -0.0135(6) 0.0060(5) -0.0136(6)
W41 0.0219(6) 0.0225(7) 0.0222(6) -0.0083(5) 0.0048(5) -0.0086(6)
W42 0.0196(6) 0.0168(7) 0.0248(6) -0.0080(5) 0.0045(5) -0.0049(5)
W43 0.0291(7) 0.0133(7) 0.0382(7) -0.0078(6) 0.0017(6) -0.0033(6)
W44 0.0236(6) 0.0175(7) 0.0240(6) -0.0056(5) 0.0020(5) -0.0028(5)
W45 0.0265(7) 0.0168(7) 0.0253(6) -0.0069(5) -0.0020(5) -0.0017(6)
W46 0.0312(7) 0.0223(7) 0.0281(6) -0.0041(6) -0.0048(6) -0.0007(6)
W47 0.0350(8) 0.0169(7) 0.0404(7) -0.0034(6) -0.0042(6) 0.0036(6)
W48 0.0290(7) 0.0294(8) 0.0446(8) -0.0096(7) -0.0113(7) 0.0024(6)
W49 0.0235(7) 0.0245(7) 0.0367(7) -0.0098(6) -0.0045(6) -0.0043(6)
W50 0.0208(7) 0.0318(8) 0.0488(8) -0.0151(7) -0.0011(6) 0.0015(6)
W51 0.0294(7) 0.0203(7) 0.0452(8) -0.0131(6) 0.0045(6) 0.0030(6)
W52 0.0232(6) 0.0206(7) 0.0344(7) -0.0132(6) 0.0069(6) -0.0034(6)
W53 0.0304(7) 0.0260(8) 0.0503(8) -0.0183(7) 0.0166(7) -0.0045(6)
W54 0.0357(8) 0.0321(8) 0.0604(9) -0.0333(7) 0.0235(7) -0.0153(7)
W55 0.0331(8) 0.0359(9) 0.0539(8) -0.0296(7) 0.0211(7) -0.0116(7)
W56 0.0179(6) 0.0308(8) 0.0325(7) -0.0165(6) 0.0080(6) -0.0079(6)
W57 0.0202(6) 0.0271(7) 0.0319(7) -0.0124(6) 0.0053(6) -0.0063(6)
W58 0.0263(7) 0.0500(9) 0.0377(7) -0.0307(7) 0.0116(6) -0.0150(7)
W59 0.0280(7) 0.0504(9) 0.0456(8) -0.0375(7) 0.0156(6) -0.0202(7)
W60 0.0234(7) 0.0381(8) 0.0283(6) -0.0210(6) 0.0077(6) -0.0131(6)
W61 0.0180(6) 0.0237(7) 0.0275(6) -0.0135(6) 0.0052(5) -0.0089(5)
W62 0.0175(6) 0.0193(7) 0.0247(6) -0.0114(5) 0.0049(5) -0.0066(5)
W63 0.0187(6) 0.0312(7) 0.0198(6) -0.0124(6) 0.0045(5) -0.0113(6)
W64 0.0159(6) 0.0243(7) 0.0200(6) -0.0106(5) 0.0043(5) -0.0074(5)
W65 0.0170(6) 0.0255(7) 0.0174(5) -0.0040(5) 0.0003(5) -0.0038(5)
Gd1 0.0224(7) 0.0143(8) 0.0186(7) -0.0061(6) -0.0001(6) -0.0019(6)
Gd2 0.0163(7) 0.0171(8) 0.0238(7) -0.0010(6) 0.0031(6) -0.0001(6)
Gd3 0.0161(7) 0.0218(8) 0.0192(7) -0.0038(6) 0.0001(6) -0.0035(6)
Gd4 0.0156(7) 0.0231(8) 0.0196(7) -0.0073(6) 0.0030(6) -0.0078(6)
Gd5 0.0261(8) 0.0250(9) 0.0376(8) -0.0203(7) 0.0124(7) -0.0127(7)
Gd6 0.0201(7) 0.0155(8) 0.0258(7) -0.0092(6) 0.0025(6) -0.0052(6)
As1 0.0242(16) 0.0160(16) 0.0223(14) -0.0093(13) 0.0028(13) -0.0023(13)
As2 0.0191(15) 0.0143(16) 0.0215(14) 0.0006(13) 0.0035(13) -0.0012(13)
As3 0.0141(14) 0.0218(17) 0.0231(15) -0.0008(13) 0.0033(13) 0.0003(13)
As4 0.0273(17) 0.037(2) 0.0293(16) -0.0149(15) 0.0067(14) -0.0188(16)
As5 0.0187(15) 0.0159(17) 0.0318(16) -0.0082(14) -0.0009(13) 0.0008(13)
As6 0.0227(16) 0.0236(18) 0.0333(16) -0.0160(15) 0.0081(14) -0.0081(14)

loop_
_atom_type_symbol
_atom_type_description
_atom_type_scat_dispersion_real
_atom_type_scat_dispersion_imag
_atom_type_scat_source
C C 0.0033 0.0016 'International Tables Vol C Tables 4.2.6.8 and 6.1.1.4'
O O 0.0106 0.0060 'International Tables Vol C Tables 4.2.6.8 and 6.1.1.4'
Na Na 0.0362 0.0249 'International Tables Vol C Tables 4.2.6.8 and 6.1.1.4'
As As 0.0499 2.0058 'International Tables Vol C Tables 4.2.6.8 and 6.1.1.4'
Gd Gd -0.1653 3.9035 'International Tables Vol C Tables 4.2.6.8 and 6.1.1.4'
W W -0.8490 6.8722 'International Tables Vol C Tables 4.2.6.8 and 6.1.1.4'
H H 0.0000 0.0000 'International Tables Vol C Tables 4.2.6.8 and 6.1.1.4'

loop_
_geom_angle_atom_site_label_1
_geom_angle_atom_site_label_2
_geom_angle_atom_site_label_3
_geom_angle
_geom_angle_site_symmetry_1
_geom_angle_site_symmetry_3
_geom_angle_publ_flag
O1 W1 O2 103.3(8) . . ?
O1 W1 O3 102.4(9) . . ?
O2 W1 O3 91.7(8) . . ?
O1 W1 O4 97.6(8) . . ?
O2 W1 O4 158.4(7) . . ?
O3 W1 O4 89.0(8) . . ?
O1 W1 O5 97.9(8) . . ?
O2 W1 O5 90.4(7) . . ?
O3 W1 O5 158.5(7) . . ?
O4 W1 O5 81.4(7) . . ?
O1 W1 O6 166.1(8) . . ?
O2 W1 O6 86.8(6) . . ?
O3 W1 O6 86.6(7) . . ?
O4 W1 O6 71.7(7) . . ?
O5 W1 O6 72.2(6) . . ?
O7 W2 O8 100.7(8) . . ?
O7 W2 O10 101.2(8) . . ?
O8 W2 O10 92.4(8) . . ?
O7 W2 O9 100.6(8) . . ?
O8 W2 O9 92.3(8) . . ?
O10 W2 O9 156.4(7) . . ?
O7 W2 O2 100.0(8) . . ?
O8 W2 O2 159.3(7) . . ?
O10 W2 O2 82.9(7) . . ?
O9 W2 O2 84.6(7) . . ?
O7 W2 O11 173.0(7) . . ?
O8 W2 O11 75.8(7) . . ?
O10 W2 O11 85.1(6) . . ?
O9 W2 O11 73.8(6) . . ?
O2 W2 O11 83.7(6) . . ?
O12 W3 O13 102.4(9) . . ?
O12 W3 O14 99.8(8) . . ?
O13 W3 O14 90.9(8) . . ?
O12 W3 O10 101.8(8) . . ?
O13 W3 O10 91.1(7) . . ?
O14 W3 O10 157.3(8) . . ?
O12 W3 O3 100.2(8) . . ?
O13 W3 O3 157.4(7) . . ?
O14 W3 O3 86.7(7) . . ?
O10 W3 O3 82.9(7) . . ?
O12 W3 O15 172.2(8) . . ?
O13 W3 O15 72.4(7) . . ?
O14 W3 O15 74.7(7) . . ?
O10 W3 O15 84.3(6) . . ?
O3 W3 O15 85.2(7) . . ?
O16 W4 O17 103.2(8) . . ?
O16 W4 O18 102.2(8) . . ?
O17 W4 O18 95.2(8) . . ?
O16 W4 O19 104.9(8) . . ?
O17 W4 O19 87.1(8) . . ?
O18 W4 O19 151.5(7) . . ?
O16 W4 O14 93.4(8) . . ?
O17 W4 O14 162.6(7) . . ?
O18 W4 O14 86.1(7) . . ?
O19 W4 O14 83.7(7) . . ?
O16 W4 O15 162.5(7) . . ?
O17 W4 O15 93.6(7) . . ?
O18 W4 O15 71.1(7) . . ?
O19 W4 O15 80.5(7) . . ?
O14 W4 O15 70.4(6) . . ?
O20 W5 O21 103.7(8) . . ?
O20 W5 O22 101.6(8) . . ?
O21 W5 O22 94.2(8) . . ?
O20 W5 O13 94.8(8) . . ?
O21 W5 O13 161.3(8) . . ?
O22 W5 O13 84.4(7) . . ?
O20 W5 O18 96.4(8) . . ?
O21 W5 O18 93.8(7) . . ?
O22 W5 O18 157.9(7) . . ?
O13 W5 O18 81.5(7) . . ?
O20 W5 O15 163.7(8) . . ?
O21 W5 O15 89.7(7) . . ?
O22 W5 O15 86.3(7) . . ?
O13 W5 O15 71.6(7) . . ?
O18 W5 O15 73.2(7) . . ?
O23 W6 O24 104.5(8) . . ?
O23 W6 O25 94.7(8) . . ?
O24 W6 O25 98.2(8) . . ?
O23 W6 O22 93.4(7) . . ?
O24 W6 O22 101.5(8) . . ?
O25 W6 O22 156.1(7) . . ?
O23 W6 O8 160.2(8) . . ?
O24 W6 O8 95.2(8) . . ?
O25 W6 O8 81.2(7) . . ?
O22 W6 O8 83.7(7) . . ?
O23 W6 O11 88.3(7) . . ?
O24 W6 O11 164.9(7) . . ?
O25 W6 O11 72.3(7) . . ?
O22 W6 O11 85.5(7) . . ?
O8 W6 O11 72.0(6) . . ?
O26 W7 O27 103.4(8) . . ?
O26 W7 O25 101.0(8) . . ?
O27 W7 O25 94.3(7) . . ?
O26 W7 O28 102.1(8) . . ?
O27 W7 O28 88.6(7) . . ?
O25 W7 O28 155.4(7) . . ?
O26 W7 O9 95.9(8) . . ?
O27 W7 O9 160.4(7) . . ?
O25 W7 O9 84.9(7) . . ?
O28 W7 O9 84.3(7) . . ?
O26 W7 O11 165.1(8) . . ?
O27 W7 O11 89.9(6) . . ?
O25 W7 O11 70.9(6) . . ?
O28 W7 O11 84.6(6) . . ?
O9 W7 O11 71.3(6) . . ?
O29 W8 O5 99.1(8) . . ?
O29 W8 O28 99.3(8) . . ?
O5 W8 O28 88.9(7) . . ?
O29 W8 O30 102.4(7) . . ?
O5 W8 O30 158.4(7) . . ?
O28 W8 O30 87.9(7) . . ?
O29 W8 O31 99.9(8) . . ?
O5 W8 O31 87.7(7) . . ?
O28 W8 O31 160.8(8) . . ?
O30 W8 O31 88.4(7) . . ?
O29 W8 O6 169.0(7) . . ?
O5 W8 O6 73.5(7) . . ?
O28 W8 O6 88.8(7) . . ?
O30 W8 O6 85.1(6) . . ?
O31 W8 O6 72.1(7) . . ?
O32 W9 O19 101.1(8) . . ?
O32 W9 O4 103.3(8) . . ?
O19 W9 O4 91.2(8) . . ?
O32 W9 O33 103.1(7) . . ?
O19 W9 O33 85.8(7) . . ?
O4 W9 O33 153.5(7) . . ?
O32 W9 O31 98.1(8) . . ?
O19 W9 O31 160.5(7) . . ?
O4 W9 O31 87.8(7) . . ?
O33 W9 O31 86.4(7) . . ?
O32 W9 O6 169.9(8) . . ?
O19 W9 O6 88.4(7) . . ?
O4 W9 O6 72.7(7) . . ?
O33 W9 O6 80.8(6) . . ?
O31 W9 O6 72.7(7) . . ?
O34 W10 O35 99.3(8) . . ?
O34 W10 O33 96.8(7) . . ?
O35 W10 O33 99.0(7) . . ?
O34 W10 O36 97.5(7) . . ?
O35 W10 O36 94.7(7) . . ?
O33 W10 O36 158.3(7) . . ?
O34 W10 O37 85.5(7) . . ?
O35 W10 O37 173.5(8) . . ?
O33 W10 O37 84.7(7) . . ?
O36 W10 O37 80.3(7) . . ?
O34 W10 O17 174.2(7) . . ?
O35 W10 O17 85.9(7) . . ?
O33 W10 O17 79.6(6) . . ?
O36 W10 O17 84.7(7) . . ?
O37 W10 O17 89.6(7) . . ?
O38 W11 O39 99.2(8) . . ?
O38 W11 O40 102.9(8) . . ?
O39 W11 O40 91.2(7) . . ?
O38 W11 O36 104.4(8) . . ?
O39 W11 O36 88.4(7) . . ?
O40 W11 O36 152.4(7) . . ?
O38 W11 O41 98.7(8) . . ?
O39 W11 O41 161.9(7) . . ?
O40 W11 O41 87.5(7) . . ?
O36 W11 O41 84.4(7) . . ?
O38 W11 O42 168.7(7) . . ?
O39 W11 O42 91.4(7) . . ?
O40 W11 O42 72.8(7) . . ?
O36 W11 O42 79.7(6) . . ?
O41 W11 O42 71.0(6) . . ?
O43 W12 O37 103.3(8) . . ?
O43 W12 O44 101.7(9) . . ?
O37 W12 O44 94.4(8) . . ?
O43 W12 O39 103.9(8) . . ?
O37 W12 O39 87.4(8) . . ?
O44 W12 O39 153.1(8) . . ?
O43 W12 O45 92.6(8) . . ?
O37 W12 O45 163.3(8) . . ?
O44 W12 O45 87.2(8) . . ?
O39 W12 O45 83.8(8) . . ?
O43 W12 O46 163.1(8) . . ?
O37 W12 O46 92.3(7) . . ?
O44 W12 O46 70.2(7) . . ?
O39 W12 O46 83.0(7) . . ?
O45 W12 O46 72.7(7) . . ?
O47 W13 O48 105.7(9) . . ?
O47 W13 O49 101.4(9) . . ?
O48 W13 O49 92.4(7) . . ?
O47 W13 O44 96.4(9) . . ?
O48 W13 O44 92.9(8) . . ?
O49 W13 O44 159.3(8) . . ?
O47 W13 O50 95.2(9) . . ?
O48 W13 O50 159.1(8) . . ?
O49 W13 O50 83.7(7) . . ?
O44 W13 O50 84.3(8) . . ?
O47 W13 O46 165.0(8) . . ?
O48 W13 O46 87.3(7) . . ?
O49 W13 O46 85.2(7) . . ?
O44 W13 O46 75.0(8) . . ?
O50 W13 O46 72.0(7) . . ?
O51 W14 O50 102.5(9) . . ?
O51 W14 O45 99.0(9) . . ?
O50 W14 O45 91.5(8) . . ?
O51 W14 O52 100.4(8) . . ?
O50 W14 O52 88.7(8) . . ?
O45 W14 O52 160.1(8) . . ?
O51 W14 O53 100.4(8) . . ?
O50 W14 O53 156.9(7) . . ?
O45 W14 O53 88.1(8) . . ?
O52 W14 O53 84.0(8) . . ?
O51 W14 O46 172.2(8) . . ?
O50 W14 O46 71.5(7) . . ?
O45 W14 O46 76.6(7) . . ?
O52 W14 O46 84.6(7) . . ?
O53 W14 O46 85.9(7) . . ?
O54 W15 O55 102.9(8) . . ?
O54 W15 O53 101.5(8) . . ?
O55 W15 O53 91.7(8) . . ?
O54 W15 O56 97.8(8) . . ?
O55 W15 O56 90.3(8) . . ?
O53 W15 O56 159.6(7) . . ?
O54 W15 O40 97.3(8) . . ?
O55 W15 O40 159.7(7) . . ?
O53 W15 O40 86.5(7) . . ?
O56 W15 O40 84.7(7) . . ?
O54 W15 O42 166.9(8) . . ?
O55 W15 O42 87.0(7) . . ?
O53 W15 O42 86.6(6) . . ?
O56 W15 O42 73.3(7) . . ?
O40 W15 O42 72.7(6) . . ?
O57 W16 O58 102.1(10) . . ?
O57 W16 O52 101.9(9) . . ?
O58 W16 O52 91.5(8) . . ?
O57 W16 O59 99.7(9) . . ?
O58 W16 O59 92.0(8) . . ?
O52 W16 O59 156.8(8) . . ?
O57 W16 O55 100.6(10) . . ?
O58 W16 O55 157.3(7) . . ?
O52 W16 O55 84.4(8) . . ?
O59 W16 O55 83.5(7) . . ?
O57 W16 O60 172.2(9) . . ?
O58 W16 O60 74.1(7) . . ?
O52 W16 O60 85.2(7) . . ?
O59 W16 O60 73.8(6) . . ?
O55 W16 O60 83.2(7) . . ?
O61 W17 O62 103.8(9) . . ?
O61 W17 O49 102.1(9) . . ?
O62 W17 O49 94.0(8) . . ?
O61 W17 O63 96.9(9) . . ?
O62 W17 O63 91.8(8) . . ?
O49 W17 O63 158.2(8) . . ?
O61 W17 O58 95.6(8) . . ?
O62 W17 O58 160.3(8) . . ?
O49 W17 O58 84.8(7) . . ?
O63 W17 O58 82.7(7) . . ?
O61 W17 O60 165.4(8) . . ?
O62 W17 O60 87.6(8) . . ?
O49 W17 O60 86.1(7) . . ?
O63 W17 O60 73.2(7) . . ?
O58 W17 O60 72.8(7) . . ?
O61 W17 Na4 91.3(7) . . ?
O62 W17 Na4 42.4(6) . . ?
O49 W17 Na4 136.4(6) . . ?
O63 W17 Na4 52.8(5) . . ?
O58 W17 Na4 135.5(5) . . ?
O60 W17 Na4 91.0(5) . . ?
O64 W18 O65 101.9(8) . . ?
O64 W18 O66 104.5(8) . . ?
O65 W18 O66 89.7(7) . . ?
O64 W18 O63 100.0(8) . . ?
O65 W18 O63 89.8(8) . . ?
O66 W18 O63 155.1(7) . . ?
O64 W18 O59 92.8(7) . . ?
O65 W18 O59 165.3(7) . . ?
O66 W18 O59 86.4(7) . . ?
O63 W18 O59 87.8(8) . . ?
O64 W18 O60 164.6(7) . . ?
O65 W18 O60 91.5(7) . . ?
O66 W18 O60 82.9(7) . . ?
O63 W18 O60 72.2(7) . . ?
O59 W18 O60 74.0(6) . . ?
O64 W18 Na4 98.5(6) . . ?
O65 W18 Na4 41.1(6) . . ?
O66 W18 Na4 129.3(5) . . ?
O63 W18 Na4 49.6(5) . . ?
O59 W18 Na4 137.2(6) . . ?
O60 W18 Na4 86.6(5) . . ?
O67 W19 O41 99.7(8) . . ?
O67 W19 O68 104.0(8) . . ?
O41 W19 O68 91.1(7) . . ?
O67 W19 O66 101.3(8) . . ?
O41 W19 O66 158.8(7) . . ?
O68 W19 O66 86.6(7) . . ?
O67 W19 O56 100.5(8) . . ?
O41 W19 O56 89.2(7) . . ?
O68 W19 O56 155.0(8) . . ?
O66 W19 O56 84.2(7) . . ?
O67 W19 O42 169.8(7) . . ?
O41 W19 O42 73.5(7) . . ?
O68 W19 O42 83.9(6) . . ?
O66 W19 O42 85.4(6) . . ?
O56 W19 O42 72.2(7) . . ?
O69 W20 O231 99.5(8) . . ?
O69 W20 O70 92.6(7) . . ?
O231 W20 O70 101.8(7) . . ?
O69 W20 O68 98.8(7) . . ?
O231 W20 O68 96.8(7) . . ?
O70 W20 O68 156.1(6) . . ?
O69 W20 O65 84.6(7) . . ?
O231 W20 O65 174.5(7) . . ?
O70 W20 O65 81.6(6) . . ?
O68 W20 O65 78.8(6) . . ?
O69 W20 O71 171.3(7) . . ?
O231 W20 O71 88.8(7) . . ?
O70 W20 O71 82.9(7) . . ?
O68 W20 O71 82.8(6) . . ?
O65 W20 O71 87.4(6) . . ?
O69 W20 Na4 56.2(6) . . ?
O231 W20 Na4 141.0(6) . . ?
O70 W20 Na4 55.4(5) . . ?
O68 W20 Na4 115.4(5) . . ?
O65 W20 Na4 44.5(5) . . ?
O71 W20 Na4 115.3(5) . . ?
O72 W21 O73 103.3(8) . . ?
O72 W21 O30 106.0(7) . . ?
O73 W21 O30 93.9(7) . . ?
O72 W21 O74 93.8(7) . . ?
O73 W21 O74 99.9(7) . . ?
O30 W21 O74 152.5(7) . . ?
O72 W21 O27 85.1(7) . . ?
O73 W21 O27 169.8(7) . . ?
O30 W21 O27 78.1(6) . . ?
O74 W21 O27 85.0(6) . . ?
O72 W21 O78 161.6(7) . . ?
O73 W21 O78 90.6(7) . . ?
O30 W21 O78 84.6(7) . . ?
O74 W21 O78 71.7(7) . . ?
O27 W21 O78 82.4(7) . . ?
O75 W22 O76 100.0(8) . . ?
O75 W22 O77 97.1(8) . . ?
O76 W22 O77 104.8(7) . . ?
O75 W22 O74 95.3(8) . . ?
O76 W22 O74 92.7(7) . . ?
O77 W22 O74 156.4(7) . . ?
O75 W22 O78 97.1(7) . . ?
O76 W22 O78 158.2(7) . . ?
O77 W22 O78 86.2(7) . . ?
O74 W22 O78 72.3(7) . . ?
O75 W22 O79 175.0(7) . . ?
O76 W22 O79 84.8(7) . . ?
O77 W22 O79 80.2(7) . . ?
O74 W22 O79 85.8(7) . . ?
O78 W22 O79 78.6(6) . . ?
O80 W23 O81 103.0(8) . . ?
O80 W23 O79 99.0(8) . . ?
O81 W23 O79 104.0(7) . . ?
O80 W23 O82 159.9(8) . . ?
O81 W23 O82 93.7(7) . . ?
O79 W23 O82 87.5(7) . . ?
O80 W23 O83 88.1(7) . . ?
O81 W23 O83 95.3(7) . . ?
O79 W23 O83 157.3(7) . . ?
O82 W23 O83 79.2(7) . . ?
O80 W23 O84 89.6(7) . . ?
O81 W23 O84 160.6(7) . . ?
O79 W23 O84 88.2(7) . . ?
O82 W23 O84 71.5(7) . . ?
O83 W23 O84 70.1(6) . . ?
O85 W24 O83 100.3(8) . . ?
O85 W24 O86 103.3(8) . . ?
O83 W24 O86 90.7(7) . . ?
O85 W24 O87 103.3(9) . . ?
O83 W24 O87 155.9(7) . . ?
O86 W24 O87 88.9(8) . . ?
O85 W24 O88 95.6(8) . . ?
O83 W24 O88 87.9(7) . . ?
O86 W24 O88 160.9(7) . . ?
O87 W24 O88 84.7(8) . . ?
O85 W24 O84 168.1(7) . . ?
O83 W24 O84 73.2(6) . . ?
O86 W24 O84 86.9(6) . . ?
O87 W24 O84 82.6(7) . . ?
O88 W24 O84 74.5(7) . . ?
O89 W25 O90 102.4(8) . . ?
O89 W25 O88 101.5(8) . . ?
O90 W25 O88 87.8(8) . . ?
O89 W25 O82 101.7(8) . . ?
O90 W25 O82 155.9(8) . . ?
O88 W25 O82 88.0(8) . . ?
O89 W25 O91 102.1(8) . . ?
O90 W25 O91 87.7(8) . . ?
O88 W25 O91 156.4(8) . . ?
O82 W25 O91 86.8(8) . . ?
O89 W25 O84 171.7(7) . . ?
O90 W25 O84 84.3(7) . . ?
O88 W25 O84 73.7(7) . . ?
O82 W25 O84 71.7(7) . . ?
O91 W25 O84 82.9(7) . . ?
O92 W26 O93 102.4(9) . . ?
O92 W26 O94 100.7(8) . . ?
O93 W26 O94 84.6(8) . . ?
O92 W26 O91 100.8(8) . . ?
O93 W26 O91 85.4(8) . . ?
O94 W26 O91 157.7(7) . . ?
O92 W26 O77 101.9(8) . . ?
O93 W26 O77 155.6(8) . . ?
O94 W26 O77 92.5(7) . . ?
O91 W26 O77 88.5(8) . . ?
O92 W26 O95 174.2(7) . . ?
O93 W26 O95 75.0(7) . . ?
O94 W26 O95 73.9(6) . . ?
O91 W26 O95 84.3(7) . . ?
O77 W26 O95 80.9(7) . . ?
O96 W27 O97 104.1(10) . . ?
O96 W27 O98 101.0(8) . . ?
O97 W27 O98 96.1(8) . . ?
O96 W27 O94 98.4(8) . . ?
O97 W27 O94 93.8(8) . . ?
O98 W27 O94 155.3(7) . . ?
O96 W27 O99 93.9(9) . . ?
O97 W27 O99 161.9(8) . . ?
O98 W27 O99 81.2(7) . . ?
O94 W27 O99 82.4(7) . . ?
O96 W27 O95 162.0(8) . . ?
O97 W27 O95 91.7(8) . . ?
O98 W27 O95 85.5(7) . . ?
O94 W27 O95 71.7(6) . . ?
O99 W27 O95 70.3(7) . . ?
O100 W28 O101 102.7(10) . . ?
O100 W28 O98 96.1(8) . . ?
O101 W28 O98 100.6(9) . . ?
O100 W28 O102 90.0(8) . . ?
O101 W28 O102 97.6(8) . . ?
O98 W28 O102 158.9(7) . . ?
O100 W28 O103 159.9(8) . . ?
O101 W28 O103 97.1(9) . . ?
O98 W28 O103 83.1(8) . . ?
O102 W28 O103 84.3(7) . . ?
O100 W28 O104 89.5(8) . . ?
O101 W28 O104 165.2(8) . . ?
O98 W28 O104 86.1(7) . . ?
O102 W28 O104 73.8(6) . . ?
O103 W28 O104 70.4(7) . . ?
O105 W29 O106 105.5(9) . . ?
O105 W29 O102 98.9(8) . . ?
O106 W29 O102 97.1(7) . . ?
O105 W29 O86 101.0(8) . . ?
O106 W29 O86 93.1(7) . . ?
O102 W29 O86 154.3(7) . . ?
O105 W29 O107 98.7(9) . . ?
O106 W29 O107 155.7(7) . . ?
O102 W29 O107 81.8(7) . . ?
O86 W29 O107 79.3(7) . . ?
O105 W29 O104 169.4(9) . . ?
O106 W29 O104 83.7(7) . . ?
O102 W29 O104 74.2(6) . . ?
O86 W29 O104 83.7(6) . . ?
O107 W29 O104 72.6(7) . . ?
O108 W30 O103 101.6(9) . . ?
O108 W30 O107 100.7(9) . . ?
O103 W30 O107 91.7(8) . . ?
O108 W30 O109 98.3(9) . . ?
O103 W30 O109 89.1(8) . . ?
O107 W30 O109 160.4(9) . . ?
O108 W30 O87 102.1(9) . . ?
O103 W30 O87 156.2(9) . . ?
O107 W30 O87 86.1(8) . . ?
O109 W30 O87 85.3(8) . . ?
O108 W30 O104 176.0(8) . . ?
O103 W30 O104 75.6(8) . . ?
O107 W30 O104 76.7(7) . . ?
O109 W30 O104 84.6(7) . . ?
O87 W30 O104 80.8(7) . . ?
O110 W31 O99 101.6(9) . . ?
O110 W31 O109 102.0(9) . . ?
O99 W31 O109 94.5(8) . . ?
O110 W31 O90 101.4(9) . . ?
O99 W31 O90 155.4(9) . . ?
O109 W31 O90 89.1(7) . . ?
O110 W31 O93 99.1(9) . . ?
O99 W31 O93 87.0(8) . . ?
O109 W31 O93 158.1(9) . . ?
O90 W31 O93 81.0(7) . . ?
O110 W31 O95 170.6(8) . . ?
O99 W31 O95 74.4(7) . . ?
O109 W31 O95 86.8(7) . . ?
O90 W31 O95 81.6(7) . . ?
O93 W31 O95 72.5(7) . . ?
O111 W32 O112 104.0(8) . . ?
O111 W32 O113 97.3(9) . . ?
O112 W32 O113 98.3(8) . . ?
O111 W32 O114 101.9(9) . . ?
O112 W32 O114 92.8(8) . . ?
O113 W32 O114 154.8(8) . . ?
O111 W32 O115 96.9(8) . . ?
O112 W32 O115 158.9(8) . . ?
O113 W32 O115 81.2(7) . . ?
O114 W32 O115 80.4(8) . . ?
O111 W32 O116 168.8(8) . . ?
O112 W32 O116 85.2(7) . . ?
O113 W32 O116 74.7(8) . . ?
O114 W32 O116 83.8(8) . . ?
O115 W32 O116 74.3(7) . . ?
O117 W33 O118 102.2(10) . . ?
O117 W33 O119 102.9(10) . . ?
O118 W33 O119 93.1(9) . . ?
O117 W33 O113 98.6(10) . . ?
O118 W33 O113 91.0(8) . . ?
O119 W33 O113 156.7(8) . . ?
O117 W33 O120 95.0(9) . . ?
O118 W33 O120 162.6(9) . . ?
O119 W33 O120 85.0(8) . . ?
O113 W33 O120 84.3(7) . . ?
O117 W33 O116 164.0(9) . . ?
O118 W33 O116 91.5(8) . . ?
O119 W33 O116 84.2(8) . . ?
O113 W33 O116 72.8(7) . . ?
O120 W33 O116 71.1(7) . . ?
O121 W34 O122 101.2(11) . . ?
O121 W34 O119 100.8(11) . . ?
O122 W34 O119 94.7(9) . . ?
O121 W34 O123 99.0(11) . . ?
O122 W34 O123 93.1(9) . . ?
O119 W34 O123 156.8(8) . . ?
O121 W34 O124 96.4(10) . . ?
O122 W34 O124 162.4(8) . . ?
O119 W34 O124 81.1(8) . . ?
O123 W34 O124 84.8(8) . . ?
O121 W34 O125 164.5(10) . . ?
O122 W34 O125 92.6(8) . . ?
O119 W34 O125 85.0(8) . . ?
O123 W34 O125 72.9(8) . . ?
O124 W34 O125 70.1(7) . . ?
O126 W35 O127 99.7(9) . . ?
O126 W35 O128 100.8(8) . . ?
O127 W35 O128 159.3(9) . . ?
O126 W35 O123 98.5(10) . . ?
O127 W35 O123 88.6(9) . . ?
O128 W35 O123 90.6(8) . . ?
O126 W35 O129 102.9(9) . . ?
O127 W35 O129 83.9(8) . . ?
O128 W35 O129 89.4(7) . . ?
O123 W35 O129 158.3(9) . . ?
O126 W35 O125 171.4(8) . . ?
O127 W35 O125 77.7(8) . . ?
O128 W35 O125 82.3(7) . . ?
O123 W35 O125 73.4(8) . . ?
O129 W35 O125 85.1(7) . . ?
O130 W36 O131 102.9(10) . . ?
O130 W36 O124 104.9(9) . . ?
O131 W36 O124 94.5(9) . . ?
O130 W36 O132 98.9(9) . . ?
O131 W36 O132 87.1(9) . . ?
O124 W36 O132 155.1(8) . . ?
O130 W36 O127 95.8(10) . . ?
O131 W36 O127 159.9(8) . . ?
O124 W36 O127 87.7(9) . . ?
O132 W36 O127 82.7(8) . . ?
O130 W36 O125 170.0(9) . . ?
O131 W36 O125 87.0(8) . . ?
O124 W36 O125 72.6(7) . . ?
O132 W36 O125 82.6(7) . . ?
O127 W36 O125 74.5(7) . . ?
O133 W37 O120 102.4(9) . . ?
O133 W37 O115 99.5(9) . . ?
O120 W37 O115 88.8(8) . . ?
O133 W37 O134 100.1(9) . . ?
O120 W37 O134 157.3(8) . . ?
O115 W37 O134 85.0(8) . . ?
O133 W37 O131 101.1(9) . . ?
O120 W37 O131 90.6(8) . . ?
O115 W37 O131 159.0(8) . . ?
O134 W37 O131 87.6(8) . . ?
O133 W37 O116 173.3(9) . . ?
O120 W37 O116 74.0(7) . . ?
O115 W37 O116 74.9(7) . . ?
O134 W37 O116 83.3(7) . . ?
O131 W37 O116 84.7(7) . . ?
O135 W38 O137 101.2(9) . . ?
O135 W38 O136 98.5(9) . . ?
O137 W38 O136 86.5(8) . . ?
O135 W38 O114 102.7(9) . . ?
O137 W38 O114 92.9(8) . . ?
O136 W38 O114 158.5(8) . . ?
O135 W38 O134 100.2(9) . . ?
O137 W38 O134 157.8(7) . . ?
O136 W38 O134 84.7(8) . . ?
O114 W38 O134 88.0(8) . . ?
O135 W38 O138 171.7(9) . . ?
O137 W38 O138 73.2(7) . . ?
O136 W38 O138 75.3(7) . . ?
O114 W38 O138 83.9(8) . . ?
O134 W38 O138 84.8(7) . . ?
O139 W39 O140 100.6(9) . . ?
O139 W39 O129 102.3(9) . . ?
O140 W39 O129 88.7(7) . . ?
O139 W39 O136 100.8(9) . . ?
O140 W39 O136 88.8(8) . . ?
O129 W39 O136 156.8(8) . . ?
O139 W39 O132 101.4(9) . . ?
O140 W39 O132 157.9(8) . . ?
O129 W39 O132 87.1(8) . . ?
O136 W39 O132 86.6(8) . . ?
O139 W39 O138 173.8(8) . . ?
O140 W39 O138 75.1(7) . . ?
O129 W39 O138 82.2(7) . . ?
O136 W39 O138 74.9(7) . . ?
O132 W39 O138 82.9(8) . . ?
O141 W40 O142 105.2(8) . . ?
O141 W40 O143 101.8(8) . . ?
O142 W40 O143 98.3(7) . . ?
O141 W40 O137 94.1(8) . . ?
O142 W40 O137 93.8(7) . . ?
O143 W40 O137 156.7(7) . . ?
O141 W40 O140 90.2(8) . . ?
O142 W40 O140 163.0(7) . . ?
O143 W40 O140 85.4(7) . . ?
O137 W40 O140 77.5(7) . . ?
O141 W40 O138 160.1(7) . . ?
O142 W40 O138 90.6(7) . . ?
O143 W40 O138 87.5(7) . . ?
O137 W40 O138 72.5(7) . . ?
O140 W40 O138 72.9(7) . . ?
O141 W40 Na8 34.1(7) . . ?
O142 W40 Na8 83.8(6) . . ?
O143 W40 Na8 131.8(6) . . ?
O137 W40 Na8 69.1(6) . . ?
O140 W40 Na8 106.3(6) . . ?
O138 W40 Na8 140.7(5) . . ?
O144 W41 O145 102.9(8) . . ?
O144 W41 O128 95.5(8) . . ?
O145 W41 O128 104.0(8) . . ?
O144 W41 O146 97.3(7) . . ?
O145 W41 O146 90.9(7) . . ?
O128 W41 O146 157.7(7) . . ?
O144 W41 O143 169.7(8) . . ?
O145 W41 O143 87.4(7) . . ?
O128 W41 O143 81.3(6) . . ?
O146 W41 O143 82.9(6) . . ?
O144 W41 O147 92.6(8) . . ?
O145 W41 O147 159.4(7) . . ?
O128 W41 O147 87.8(7) . . ?
O146 W41 O147 73.5(6) . . ?
O143 W41 O147 77.6(6) . . ?
O144 W41 Na1 37.0(7) . . ?
O145 W41 Na1 70.1(5) . . ?
O128 W41 Na1 119.4(5) . . ?
O146 W41 Na1 81.1(5) . . ?
O143 W41 Na1 152.0(5) . . ?
O147 W41 Na1 119.0(4) . . ?
O148 W42 O149 100.6(7) . . ?
O148 W42 O150 93.6(8) . . ?
O149 W42 O150 105.7(7) . . ?
O148 W42 O146 98.4(8) . . ?
O149 W42 O146 95.3(7) . . ?
O150 W42 O146 153.4(7) . . ?
O148 W42 O151 170.4(7) . . ?
O149 W42 O151 88.2(7) . . ?
O150 W42 O151 80.3(7) . . ?
O146 W42 O151 84.3(7) . . ?
O148 W42 O147 90.7(7) . . ?
O149 W42 O147 165.1(7) . . ?
O150 W42 O147 83.0(7) . . ?
O146 W42 O147 73.2(6) . . ?
O151 W42 O147 81.2(6) . . ?
O152 W43 O153 101.0(8) . . ?
O152 W43 O154 100.6(8) . . ?
O153 W43 O154 87.8(8) . . ?
O152 W43 O150 103.6(8) . . ?
O153 W43 O150 87.2(8) . . ?
O154 W43 O150 155.8(7) . . ?
O152 W43 O155 99.5(8) . . ?
O153 W43 O155 159.6(7) . . ?
O154 W43 O155 88.6(8) . . ?
O150 W43 O155 87.8(8) . . ?
O152 W43 O156 169.1(8) . . ?
O153 W43 O156 87.2(7) . . ?
O154 W43 O156 72.2(7) . . ?
O150 W43 O156 83.8(7) . . ?
O155 W43 O156 72.6(7) . . ?
O157 W44 O151 101.7(8) . . ?
O157 W44 O153 102.8(8) . . ?
O151 W44 O153 87.4(7) . . ?
O157 W44 O158 100.6(8) . . ?
O151 W44 O158 92.7(7) . . ?
O153 W44 O158 156.1(7) . . ?
O157 W44 O159 95.7(8) . . ?
O151 W44 O159 162.4(8) . . ?
O153 W44 O159 85.8(8) . . ?
O158 W44 O159 87.1(7) . . ?
O157 W44 O160 165.6(7) . . ?
O151 W44 O160 90.9(7) . . ?
O153 W44 O160 84.6(7) . . ?
O158 W44 O160 71.5(6) . . ?
O159 W44 O160 72.4(7) . . ?
O161 W45 O162 104.6(9) . . ?
O161 W45 O163 101.8(8) . . ?
O162 W45 O163 94.6(8) . . ?
O161 W45 O158 97.7(8) . . ?
O162 W45 O158 93.5(7) . . ?
O163 W45 O158 156.3(7) . . ?
O161 W45 O164 95.5(8) . . ?
O162 W45 O164 159.9(8) . . ?
O163 W45 O164 82.5(7) . . ?
O158 W45 O164 82.3(7) . . ?
O161 W45 O160 164.7(7) . . ?
O162 W45 O160 89.0(7) . . ?
O163 W45 O160 83.7(7) . . ?
O158 W45 O160 74.2(6) . . ?
O164 W45 O160 70.9(6) . . ?
O166 W46 O164 103.7(9) . . ?
O166 W46 O165 101.4(10) . . ?
O164 W46 O165 93.2(9) . . ?
O166 W46 O159 99.9(9) . . ?
O164 W46 O159 93.9(8) . . ?
O165 W46 O159 155.2(8) . . ?
O166 W46 O167 97.5(9) . . ?
O164 W46 O167 158.8(7) . . ?
O165 W46 O167 81.5(8) . . ?
O159 W46 O167 83.3(8) . . ?
O166 W46 O160 174.1(9) . . ?
O164 W46 O160 74.2(7) . . ?
O165 W46 O160 84.3(7) . . ?
O159 W46 O160 74.9(7) . . ?
O167 W46 O160 84.8(7) . . ?
O168 W47 O167 100.6(9) . . ?
O168 W47 O169 101.4(9) . . ?
O167 W47 O169 92.5(8) . . ?
O168 W47 O154 99.7(9) . . ?
O167 W47 O154 89.4(8) . . ?
O169 W47 O154 158.1(8) . . ?
O168 W47 O170 98.2(9) . . ?
O167 W47 O170 161.0(8) . . ?
O169 W47 O170 86.4(7) . . ?
O154 W47 O170 84.8(8) . . ?
O168 W47 O156 168.4(8) . . ?
O167 W47 O156 88.1(8) . . ?
O169 W47 O156 85.7(7) . . ?
O154 W47 O156 72.5(7) . . ?
O170 W47 O156 72.9(7) . . ?
O171 W48 O172 102.2(10) . . ?
O171 W48 O173 101.8(9) . . ?
O172 W48 O173 92.6(9) . . ?
O171 W48 O165 100.0(9) . . ?
O172 W48 O165 155.8(9) . . ?
O173 W48 O165 92.2(8) . . ?
O171 W48 O169 100.2(8) . . ?
O172 W48 O169 84.7(8) . . ?
O173 W48 O169 157.9(8) . . ?
O165 W48 O169 82.0(8) . . ?
O171 W48 O174 173.0(8) . . ?
O172 W48 O174 73.2(8) . . ?
O173 W48 O174 73.5(7) . . ?
O165 W48 O174 85.5(7) . . ?
O169 W48 O174 84.8(7) . . ?
O175 W49 O176 104.1(9) . . ?
O175 W49 O163 101.6(8) . . ?
O176 W49 O163 93.2(8) . . ?
O175 W49 O177 96.8(9) . . ?
O176 W49 O177 96.5(8) . . ?
O163 W49 O177 156.4(8) . . ?
O175 W49 O173 92.6(9) . . ?
O176 W49 O173 163.3(7) . . ?
O163 W49 O173 83.5(8) . . ?
O177 W49 O173 81.0(8) . . ?
O175 W49 O174 163.6(9) . . ?
O176 W49 O174 89.4(7) . . ?
O163 W49 O174 86.6(7) . . ?
O177 W49 O174 72.1(7) . . ?
O173 W49 O174 74.1(7) . . ?
O178 W50 O179 102.2(9) . . ?
O178 W50 O180 103.5(9) . . ?
O179 W50 O180 88.4(8) . . ?
O178 W50 O177 102.4(9) . . ?
O179 W50 O177 96.3(8) . . ?
O180 W50 O177 152.0(8) . . ?
O178 W50 O172 94.0(9) . . ?
O179 W50 O172 163.0(8) . . ?
O180 W50 O172 82.6(8) . . ?
O177 W50 O172 85.3(8) . . ?
O178 W50 O174 162.9(8) . . ?
O179 W50 O174 93.7(7) . . ?
O180 W50 O174 83.0(7) . . ?
O177 W50 O174 69.2(7) . . ?
O172 W50 O174 70.9(8) . . ?
O181 W51 O182 103.9(9) . . ?
O181 W51 O170 99.5(9) . . ?
O182 W51 O170 156.5(8) . . ?
O181 W51 O155 99.0(9) . . ?
O182 W51 O155 87.4(8) . . ?
O170 W51 O155 89.5(8) . . ?
O181 W51 O180 99.5(9) . . ?
O182 W51 O180 87.4(8) . . ?
O170 W51 O180 88.3(8) . . ?
O155 W51 O180 161.6(8) . . ?
O181 W51 O156 170.0(8) . . ?
O182 W51 O156 82.4(7) . . ?
O170 W51 O156 74.4(7) . . ?
O155 W51 O156 73.4(7) . . ?
O180 W51 O156 88.4(7) . . ?
O183 W52 O184 99.4(8) . . ?
O183 W52 O185 95.1(7) . . ?
O184 W52 O185 101.5(8) . . ?
O183 W52 O182 102.7(8) . . ?
O184 W52 O182 91.8(8) . . ?
O185 W52 O182 155.7(8) . . ?
O183 W52 O186 171.1(7) . . ?
O184 W52 O186 87.2(7) . . ?
O185 W52 O186 77.5(7) . . ?
O182 W52 O186 83.0(7) . . ?
O183 W52 O179 87.8(7) . . ?
O184 W52 O179 170.7(8) . . ?
O185 W52 O179 83.4(7) . . ?
O182 W52 O179 80.9(7) . . ?
O186 W52 O179 86.3(7) . . ?
O187 W53 O186 101.2(9) . . ?
O187 W53 O188 104.7(8) . . ?
O186 W53 O188 88.0(7) . . ?
O187 W53 O189 102.9(9) . . ?
O186 W53 O189 93.7(8) . . ?
O188 W53 O189 151.4(8) . . ?
O187 W53 O190 93.7(9) . . ?
O186 W53 O190 164.2(8) . . ?
O188 W53 O190 83.0(7) . . ?
O189 W53 O190 88.1(7) . . ?
O187 W53 O191 165.0(8) . . ?
O186 W53 O191 92.7(7) . . ?
O188 W53 O191 81.1(7) . . ?
O189 W53 O191 70.3(7) . . ?
O190 W53 O191 73.1(7) . . ?
O193 W54 O192 103.5(9) . . ?
O193 W54 O194 103.8(9) . . ?
O192 W54 O194 91.3(9) . . ?
O193 W54 O189 94.2(9) . . ?
O192 W54 O189 96.1(9) . . ?
O194 W54 O189 158.3(8) . . ?
O193 W54 O195 94.3(9) . . ?
O192 W54 O195 162.2(8) . . ?
O194 W54 O195 83.9(8) . . ?
O189 W54 O195 82.9(8) . . ?
O193 W54 O191 163.9(9) . . ?
O192 W54 O191 89.0(7) . . ?
O194 W54 O191 85.8(7) . . ?
O189 W54 O191 74.0(7) . . ?
O195 W54 O191 73.6(7) . . ?
O196 W55 O195 101.4(9) . . ?
O196 W55 O197 98.4(9) . . ?
O195 W55 O197 92.2(8) . . ?
O196 W55 O190 100.5(9) . . ?
O195 W55 O190 91.6(8) . . ?
O197 W55 O190 159.6(8) . . ?
O196 W55 O199 101.4(8) . . ?
O195 W55 O199 156.9(8) . . ?
O197 W55 O199 81.1(8) . . ?
O190 W55 O199 87.6(7) . . ?
O196 W55 O191 173.1(8) . . ?
O195 W55 O191 73.6(7) . . ?
O197 W55 O191 86.6(7) . . ?
O190 W55 O191 75.2(7) . . ?
O199 W55 O191 83.9(7) . . ?
O198 W56 O200 103.0(8) . . ?
O198 W56 O199 102.8(8) . . ?
O200 W56 O199 89.4(8) . . ?
O198 W56 O201 99.5(8) . . ?
O200 W56 O201 91.4(8) . . ?
O199 W56 O201 156.8(7) . . ?
O198 W56 O202 97.4(8) . . ?
O200 W56 O202 159.5(8) . . ?
O199 W56 O202 87.3(8) . . ?
O201 W56 O202 83.9(7) . . ?
O198 W56 O203 167.0(7) . . ?
O200 W56 O203 86.6(7) . . ?
O199 W56 O203 85.7(7) . . ?
O201 W56 O203 71.2(6) . . ?
O202 W56 O203 73.0(6) . . ?
O204 W57 O202 100.1(8) . . ?
O204 W57 O185 104.9(8) . . ?
O202 W57 O185 155.0(7) . . ?
O204 W57 O188 101.4(9) . . ?
O202 W57 O188 88.4(7) . . ?
O185 W57 O188 85.7(7) . . ?
O204 W57 O205 97.9(8) . . ?
O202 W57 O205 90.5(7) . . ?
O185 W57 O205 87.1(7) . . ?
O188 W57 O205 160.6(7) . . ?
O204 W57 O203 167.6(8) . . ?
O202 W57 O203 73.7(7) . . ?
O185 W57 O203 81.9(7) . . ?
O188 W57 O203 89.3(7) . . ?
O205 W57 O203 71.8(6) . . ?
O206 W58 O207 101.2(9) . . ?
O206 W58 O208 103.8(9) . . ?
O207 W58 O208 90.1(8) . . ?
O206 W58 O197 98.2(9) . . ?
O207 W58 O197 92.8(8) . . ?
O208 W58 O197 156.9(7) . . ?
O206 W58 O200 101.1(8) . . ?
O207 W58 O200 157.6(8) . . ?
O208 W58 O200 86.2(8) . . ?
O197 W58 O200 82.4(8) . . ?
O206 W58 O209 173.7(9) . . ?
O207 W58 O209 74.7(7) . . ?
O208 W58 O209 71.8(7) . . ?
O197 W58 O209 86.9(7) . . ?
O200 W58 O209 83.2(7) . . ?
O210 W59 O211 103.0(8) . . ?
O210 W59 O194 101.5(9) . . ?
O211 W59 O194 95.8(8) . . ?
O210 W59 O212 99.3(9) . . ?
O211 W59 O212 91.6(8) . . ?
O194 W59 O212 155.7(8) . . ?
O210 W59 O207 96.0(8) . . ?
O211 W59 O207 160.4(8) . . ?
O194 W59 O207 84.8(8) . . ?
O212 W59 O207 80.7(8) . . ?
O210 W59 O209 165.9(8) . . ?
O211 W59 O209 87.8(7) . . ?
O194 W59 O209 86.2(7) . . ?
O212 W59 O209 71.0(7) . . ?
O207 W59 O209 72.7(7) . . ?
O210 W59 Na8 92.1(7) . . ?
O211 W59 Na8 41.6(7) . . ?
O194 W59 Na8 137.3(6) . . ?
O212 W59 Na8 53.4(6) . . ?
O207 W59 Na8 134.1(6) . . ?
O209 W59 Na8 90.1(6) . . ?
O213 W60 O214 100.3(8) . . ?
O213 W60 O215 103.0(8) . . ?
O214 W60 O215 88.2(7) . . ?
O213 W60 O212 101.6(8) . . ?
O214 W60 O212 95.1(7) . . ?
O215 W60 O212 154.2(9) . . ?
O213 W60 O208 95.0(8) . . ?
O214 W60 O208 164.6(8) . . ?
O215 W60 O208 86.6(8) . . ?
O212 W60 O208 83.5(7) . . ?
O213 W60 O209 164.9(7) . . ?
O214 W60 O209 93.7(7) . . ?
O215 W60 O209 82.8(7) . . ?
O212 W60 O209 71.4(7) . . ?
O208 W60 O209 71.3(7) . . ?
O213 W60 Na8 97.1(7) . . ?
O214 W60 Na8 43.9(6) . . ?
O215 W60 Na8 130.9(6) . . ?
O212 W60 Na8 52.6(6) . . ?
O208 W60 Na8 135.9(6) . . ?
O209 W60 Na8 89.1(6) . . ?
O216 W61 O201 98.5(7) . . ?
O216 W61 O205 98.5(8) . . ?
O201 W61 O205 89.2(7) . . ?
O216 W61 O217 105.0(8) . . ?
O201 W61 O217 156.5(7) . . ?
O205 W61 O217 88.2(7) . . ?
O216 W61 O215 102.2(8) . . ?
O201 W61 O215 86.2(7) . . ?
O205 W61 O215 159.2(8) . . ?
O217 W61 O215 88.0(7) . . ?
O216 W61 O203 168.3(7) . . ?
O201 W61 O203 72.5(7) . . ?
O205 W61 O203 74.4(6) . . ?
O217 W61 O203 84.3(7) . . ?
O215 W61 O203 84.9(7) . . ?
O219 W62 O218 101.1(8) . . ?
O219 W62 O220 96.4(8) . . ?
O218 W62 O220 98.3(7) . . ?
O219 W62 O217 97.2(8) . . ?
O218 W62 O217 95.5(7) . . ?
O220 W62 O217 158.4(7) . . ?
O219 W62 O214 86.2(7) . . ?
O218 W62 O214 171.4(7) . . ?
O220 W62 O214 85.2(7) . . ?
O217 W62 O214 79.1(7) . . ?
O219 W62 O221 171.5(7) . . ?
O218 W62 O221 87.4(7) . . ?
O220 W62 O221 82.0(7) . . ?
O217 W62 O221 82.1(7) . . ?
O214 W62 O221 85.3(7) . . ?
O219 W62 Na8 58.6(6) . . ?
O218 W62 Na8 143.6(6) . . ?
O220 W62 Na8 59.0(6) . . ?
O217 W62 Na8 115.6(6) . . ?
O214 W62 Na8 44.6(5) . . ?
O221 W62 Na8 114.0(6) . . ?
O222 W63 O223 104.6(8) . . ?
O222 W63 O224 97.6(8) . . ?
O223 W63 O224 93.1(8) . . ?
O222 W63 O220 101.7(9) . . ?
O223 W63 O220 95.0(7) . . ?
O224 W63 O220 156.4(7) . . ?
O222 W63 O225 155.3(8) . . ?
O223 W63 O225 98.9(7) . . ?
O224 W63 O225 73.4(7) . . ?
O220 W63 O225 83.5(6) . . ?
O222 W63 O226 85.2(8) . . ?
O223 W63 O226 169.8(7) . . ?
O224 W63 O226 82.5(7) . . ?
O220 W63 O226 85.8(7) . . ?
O225 W63 O226 71.1(6) . . ?
O222 W63 W65 132.1(7) . . ?
O223 W63 W65 89.3(6) . . ?
O224 W63 W65 35.1(5) . . ?
O220 W63 W65 122.9(5) . . ?
O225 W63 W65 39.8(5) . . ?
O226 W63 W65 81.8(5) . . ?
O222 W63 Na8 43.5(8) . . ?
O223 W63 Na8 106.2(6) . . ?
O224 W63 Na8 139.4(6) . . ?
O220 W63 Na8 58.2(5) . . ?
O225 W63 Na8 135.2(5) . . ?
O226 W63 Na8 82.8(5) . . ?
W65 W63 Na8 164.4(3) . . ?
O227 W64 O71 103.5(7) . . ?
O227 W64 O221 103.4(8) . . ?
O71 W64 O221 102.4(8) . . ?
O227 W64 O228 92.6(7) . . ?
O71 W64 O228 89.8(7) . . ?
O221 W64 O228 156.8(7) . . ?
O227 W64 O226 92.3(7) . . ?
O71 W64 O226 158.9(7) . . ?
O221 W64 O226 87.2(7) . . ?
O228 W64 O226 75.4(7) . . ?
O227 W64 O225 158.8(7) . . ?
O71 W64 O225 90.1(7) . . ?
O221 W64 O225 89.2(7) . . ?
O228 W64 O225 70.9(6) . . ?
O226 W64 O225 71.0(6) . . ?
O229 W65 O230 102.6(9) . . ?
O229 W65 O224 99.1(8) . . ?
O230 W65 O224 93.7(7) . . ?
O229 W65 O70 99.2(8) . . ?
O230 W65 O70 93.0(7) . . ?
O224 W65 O70 158.7(8) . . ?
O229 W65 O225 156.3(7) . . ?
O230 W65 O225 100.7(7) . . ?
O224 W65 O225 75.0(7) . . ?
O70 W65 O225 83.8(7) . . ?
O229 W65 O228 86.2(8) . . ?
O230 W65 O228 170.9(8) . . ?
O224 W65 O228 82.5(7) . . ?
O70 W65 O228 87.7(6) . . ?
O225 W65 O228 70.3(6) . . ?
O229 W65 W63 134.6(6) . . ?
O230 W65 W63 90.7(6) . . ?
O224 W65 W63 36.2(5) . . ?
O70 W65 W63 123.5(5) . . ?
O225 W65 W63 40.4(4) . . ?
O228 W65 W63 81.3(5) . . ?
O229 W65 Na4 42.4(6) . . ?
O230 W65 Na4 99.6(6) . . ?
O224 W65 Na4 141.1(6) . . ?
O70 W65 Na4 56.9(5) . . ?
O225 W65 Na4 136.4(5) . . ?
O228 W65 Na4 88.4(5) . . ?
W63 W65 Na4 169.64(18) . . ?
O35 Gd1 O246 139.4(6) . . ?
O35 Gd1 O72 68.4(6) . . ?
O246 Gd1 O72 152.3(6) . . ?
O35 Gd1 O231 87.5(6) . . ?
O246 Gd1 O231 98.9(6) . . ?
O72 Gd1 O231 79.7(6) . . ?
O35 Gd1 O23 110.3(6) . . ?
O246 Gd1 O23 88.0(6) . . ?
O72 Gd1 O23 78.0(6) . . ?
O231 Gd1 O23 143.5(6) . . ?
O35 Gd1 O21 73.9(6) . . ?
O246 Gd1 O21 78.9(6) . . ?
O72 Gd1 O21 117.6(6) . . ?
O231 Gd1 O21 145.6(5) . . ?
O23 Gd1 O21 70.9(6) . . ?
O35 Gd1 O232 142.4(6) . . ?
O246 Gd1 O232 76.6(7) . . ?
O72 Gd1 O232 76.6(6) . . ?
O231 Gd1 O232 72.9(6) . . ?
O23 Gd1 O232 74.0(6) . . ?
O21 Gd1 O232 137.4(6) . . ?
O35 Gd1 O233 73.9(6) . . ?
O246 Gd1 O233 70.4(6) . . ?
O72 Gd1 O233 133.0(6) . . ?
O231 Gd1 O233 71.5(6) . . ?
O23 Gd1 O233 143.0(6) . . ?
O21 Gd1 O233 75.6(6) . . ?
O232 Gd1 O233 126.0(6) . . ?
O34 Gd2 O73 83.2(6) . . ?
O34 Gd2 O48 74.5(6) . . ?
O73 Gd2 O48 139.8(5) . . ?
O34 Gd2 O62 112.4(6) . . ?
O73 Gd2 O62 148.4(6) . . ?
O48 Gd2 O62 71.8(6) . . ?
O34 Gd2 O81 142.1(6) . . ?
O73 Gd2 O81 75.0(5) . . ?
O48 Gd2 O81 139.8(6) . . ?
O62 Gd2 O81 76.5(6) . . ?
O34 Gd2 O69 71.0(5) . . ?
O73 Gd2 O69 82.4(5) . . ?
O48 Gd2 O69 119.5(5) . . ?
O62 Gd2 O69 77.6(6) . . ?
O81 Gd2 O69 75.6(6) . . ?
O34 Gd2 O234 139.8(6) . . ?
O73 Gd2 O234 101.8(6) . . ?
O48 Gd2 O234 76.9(6) . . ?
O62 Gd2 O234 84.0(6) . . ?
O81 Gd2 O234 75.9(6) . . ?
O69 Gd2 O234 149.0(6) . . ?
O34 Gd2 O235 73.8(6) . . ?
O73 Gd2 O235 66.8(6) . . ?
O48 Gd2 O235 74.9(6) . . ?
O62 Gd2 O235 142.6(6) . . ?
O81 Gd2 O235 122.5(6) . . ?
O69 Gd2 O235 135.3(6) . . ?
O234 Gd2 O235 71.9(6) . . ?
O34 Gd2 Na4 120.6(4) . . ?
O73 Gd2 Na4 106.8(4) . . ?
O48 Gd2 Na4 113.3(4) . . ?
O62 Gd2 Na4 41.6(5) . . ?
O81 Gd2 Na4 42.6(4) . . ?
O69 Gd2 Na4 53.7(4) . . ?
O234 Gd2 Na4 96.4(5) . . ?
O235 Gd2 Na4 164.4(5) . . ?
O80 Gd3 O106 73.2(6) . . ?
O80 Gd3 O230 77.3(6) . . ?
O106 Gd3 O230 105.0(6) . . ?
O80 Gd3 O76 80.4(5) . . ?
O106 Gd3 O76 101.5(5) . . ?
O230 Gd3 O76 138.3(5) . . ?
O80 Gd3 O248 151.3(6) . . ?
O106 Gd3 O248 133.1(5) . . ?
O230 Gd3 O248 83.6(6) . . ?
O76 Gd3 O248 101.0(5) . . ?
O80 Gd3 O236 132.6(6) . . ?
O106 Gd3 O236 75.1(6) . . ?
O230 Gd3 O236 145.5(6) . . ?
O76 Gd3 O236 72.6(5) . . ?
O248 Gd3 O236 73.3(6) . . ?
O80 Gd3 O237 78.0(6) . . ?
O106 Gd3 O237 151.1(6) . . ?
O230 Gd3 O237 68.7(6) . . ?
O76 Gd3 O237 72.5(5) . . ?
O248 Gd3 O237 75.3(6) . . ?
O236 Gd3 O237 126.7(6) . . ?
O80 Gd3 O238 127.6(5) . . ?
O106 Gd3 O238 70.9(6) . . ?
O230 Gd3 O238 76.8(5) . . ?
O76 Gd3 O238 143.2(5) . . ?
O248 Gd3 O238 66.5(5) . . ?
O236 Gd3 O238 70.6(5) . . ?
O237 Gd3 O238 130.6(6) . . ?
O223 Gd4 O145 138.6(6) . . ?
O223 Gd4 O142 74.3(6) . . ?
O145 Gd4 O142 74.1(5) . . ?
O223 Gd4 O112 98.9(6) . . ?
O145 Gd4 O112 97.1(6) . . ?
O142 Gd4 O112 73.6(6) . . ?
O223 Gd4 O239 69.1(6) . . ?
O145 Gd4 O239 77.6(6) . . ?
O142 Gd4 O239 75.4(6) . . ?
O112 Gd4 O239 148.9(6) . . ?
O223 Gd4 O240 145.6(6) . . ?
O145 Gd4 O240 75.7(6) . . ?
O142 Gd4 O240 131.2(5) . . ?
O112 Gd4 O240 73.2(5) . . ?
O239 Gd4 O240 132.7(5) . . ?
O223 Gd4 O248 79.8(5) . . ?
O145 Gd4 O248 116.6(5) . . ?
O142 Gd4 O248 147.7(5) . . ?
O112 Gd4 O248 130.2(6) . . ?
O239 Gd4 O248 77.5(6) . . ?
O240 Gd4 O248 80.6(5) . . ?
O223 Gd4 O247 120.0(5) . . ?
O145 Gd4 O247 66.4(5) . . ?
O142 Gd4 O247 131.2(6) . . ?
O112 Gd4 O247 137.1(6) . . ?
O239 Gd4 O247 69.2(5) . . ?
O240 Gd4 O247 64.5(5) . . ?
O248 Gd4 O247 50.3(5) . . ?
O223 Gd4 O238 73.7(6) . . ?
O145 Gd4 O238 147.6(5) . . ?
O142 Gd4 O238 125.1(5) . . ?
O112 Gd4 O238 68.7(6) . . ?
O239 Gd4 O238 129.5(5) . . ?
O240 Gd4 O238 72.3(5) . . ?
O248 Gd4 O238 63.2(5) . . ?
O247 Gd4 O238 103.5(5) . . ?
O184 Gd5 O148 82.7(6) . . ?
O184 Gd5 O241 138.3(7) . . ?
O148 Gd5 O241 99.2(6) . . ?
O184 Gd5 O211 114.7(6) . . ?
O148 Gd5 O211 150.7(7) . . ?
O241 Gd5 O211 83.3(6) . . ?
O184 Gd5 O192 73.6(6) . . ?
O148 Gd5 O192 137.8(7) . . ?
O241 Gd5 O192 78.1(7) . . ?
O211 Gd5 O192 71.4(7) . . ?
O184 Gd5 O219 71.3(6) . . ?
O148 Gd5 O219 82.4(6) . . ?
O241 Gd5 O219 150.3(7) . . ?
O211 Gd5 O219 81.6(6) . . ?
O192 Gd5 O219 120.3(6) . . ?
O184 Gd5 O141 141.7(6) . . ?
O148 Gd5 O141 73.5(6) . . ?
O241 Gd5 O141 76.1(7) . . ?
O211 Gd5 O141 78.9(6) . . ?
O192 Gd5 O141 142.5(6) . . ?
O219 Gd5 O141 76.1(6) . . ?
O184 Gd5 O242 71.9(6) . . ?
O148 Gd5 O242 66.7(6) . . ?
O241 Gd5 O242 70.9(7) . . ?
O211 Gd5 O242 139.3(6) . . ?
O192 Gd5 O242 72.8(7) . . ?
O219 Gd5 O242 134.3(6) . . ?
O141 Gd5 O242 122.1(6) . . ?
O184 Gd5 Na8 124.2(5) . . ?
O148 Gd5 Na8 108.0(5) . . ?
O241 Gd5 Na8 95.1(6) . . ?
O211 Gd5 Na8 42.9(5) . . ?
O192 Gd5 Na8 114.2(6) . . ?
O219 Gd5 Na8 57.0(5) . . ?
O141 Gd5 Na8 43.0(5) . . ?
O242 Gd5 Na8 163.3(6) . . ?
O245 Gd6 O183 142.5(6) . . ?
O245 Gd6 O149 149.6(6) . . ?
O183 Gd6 O149 67.4(6) . . ?
O245 Gd6 O162 89.0(6) . . ?
O183 Gd6 O162 111.4(6) . . ?
O149 Gd6 O162 79.6(5) . . ?
O245 Gd6 O218 90.9(6) . . ?
O183 Gd6 O218 89.3(6) . . ?
O149 Gd6 O218 83.0(5) . . ?
O162 Gd6 O218 144.8(6) . . ?
O245 Gd6 O176 85.0(6) . . ?
O183 Gd6 O176 73.7(6) . . ?
O149 Gd6 O176 116.6(6) . . ?
O162 Gd6 O176 70.6(6) . . ?
O218 Gd6 O176 144.4(5) . . ?
O245 Gd6 O243 72.8(6) . . ?
O183 Gd6 O243 141.7(5) . . ?
O149 Gd6 O243 76.9(6) . . ?
O162 Gd6 O243 73.7(6) . . ?
O218 Gd6 O243 72.7(5) . . ?
O176 Gd6 O243 137.9(5) . . ?
O245 Gd6 O244 70.4(6) . . ?
O183 Gd6 O244 74.4(6) . . ?
O149 Gd6 O244 133.4(5) . . ?
O162 Gd6 O244 141.0(6) . . ?
O218 Gd6 O244 70.6(6) . . ?
O176 Gd6 O244 74.8(6) . . ?
O243 Gd6 O244 126.6(6) . . ?
O6 As1 O11 95.6(7) . . ?
O6 As1 O15 95.8(8) . . ?
O11 As1 O15 100.5(7) . . ?
O42 As2 O46 97.8(8) . . ?
O42 As2 O60 95.8(8) . . ?
O46 As2 O60 101.3(8) . . ?
O95 As3 O104 98.6(8) . . ?
O95 As3 O84 97.2(8) . . ?
O104 As3 O84 99.5(8) . . ?
O138 As4 O116 101.2(9) . . ?
O138 As4 O125 98.1(9) . . ?
O116 As4 O125 97.4(9) . . ?
O156 As5 O160 96.9(8) . . ?
O156 As5 O174 96.6(8) . . ?
O160 As5 O174 100.7(8) . . ?
O191 As6 O203 96.1(8) . . ?
O191 As6 O209 102.0(8) . . ?
O203 As6 O209 94.4(8) . . ?
W1 O1 Na6 135.7(11) . 1_565 ?
W1 O2 W2 147.5(9) . . ?
W1 O3 W3 147.6(10) . . ?
W9 O4 W1 121.5(9) . . ?
W8 O5 W1 120.0(9) . . ?
As1 O6 W1 135.3(9) . . ?
As1 O6 W9 115.6(8) . . ?
W1 O6 W9 93.7(6) . . ?
As1 O6 W8 115.3(8) . . ?
W1 O6 W8 94.0(6) . . ?
W9 O6 W8 93.9(6) . . ?
W2 O8 W6 118.4(9) . . ?
W2 O9 W7 121.9(8) . . ?
W2 O10 W3 158.5(11) . . ?
As1 O11 W6 113.8(7) . . ?
As1 O11 W2 133.7(8) . . ?
W6 O11 W2 93.8(6) . . ?
As1 O11 W7 120.6(8) . . ?
W6 O11 W7 92.7(5) . . ?
W2 O11 W7 92.7(5) . . ?
W3 O13 W5 121.6(10) . . ?
W3 O14 W4 123.7(9) . . ?
As1 O15 W5 114.6(8) . . ?
As1 O15 W3 133.5(9) . . ?
W5 O15 W3 94.4(7) . . ?
As1 O15 W4 121.1(9) . . ?
W5 O15 W4 92.6(6) . . ?
W3 O15 W4 90.9(6) . . ?
W4 O17 W10 151.9(10) . . ?
W4 O18 W5 122.5(9) . . ?
W9 O19 W4 148.8(10) . . ?
W5 O21 Gd1 158.2(9) . . ?
W5 O22 W6 142.1(10) . . ?
W6 O23 Gd1 158.6(9) . . ?
W7 O25 W6 123.0(9) . . ?
W7 O27 W21 155.7(9) . . ?
W8 O28 W7 143.0(9) . . ?
W21 O30 W8 154.8(9) . . ?
W9 O31 W8 121.1(9) . . ?
W10 O33 W9 152.5(9) . . ?
W10 O34 Gd2 171.6(9) . . ?
W10 O35 Gd1 170.9(9) . . ?
W10 O36 W11 150.3(9) . . ?
W12 O37 W10 152.6(10) . . ?
W11 O39 W12 145.0(10) . . ?
W11 O40 W15 121.4(9) . . ?
W19 O41 W11 121.5(9) . . ?
As2 O42 W15 135.1(9) . . ?
As2 O42 W19 115.8(8) . . ?
W15 O42 W19 94.3(6) . . ?
As2 O42 W11 115.9(7) . . ?
W15 O42 W11 92.9(6) . . ?
W19 O42 W11 93.9(6) . . ?
W12 O44 W13 122.0(11) . . ?
W14 O45 W12 121.2(10) . . ?
As2 O46 W13 117.1(9) . . ?
As2 O46 W14 131.6(9) . . ?
W13 O46 W14 94.3(7) . . ?
As2 O46 W12 122.2(9) . . ?
W13 O46 W12 92.7(6) . . ?
W14 O46 W12 89.4(6) . . ?
W13 O48 Gd2 159.3(9) . . ?
W17 O49 W13 144.4(10) . . ?
W14 O50 W13 122.2(10) . . ?
W16 O52 W14 156.9(12) . . ?
W15 O53 W14 146.4(9) . . ?
W15 O55 W16 148.4(10) . . ?
W15 O56 W19 120.2(9) . . ?
W16 O58 W17 120.0(9) . . ?
W16 O59 W18 120.7(9) . . ?
As2 O60 W17 114.6(8) . . ?
As2 O60 W18 121.9(9) . . ?
W17 O60 W18 94.2(6) . . ?
As2 O60 W16 132.6(9) . . ?
W17 O60 W16 93.1(7) . . ?
W18 O60 W16 91.2(6) . . ?
W17 O62 Na4 107.3(8) . . ?
W17 O62 Gd2 155.8(10) . . ?
Na4 O62 Gd2 96.6(7) . . ?
W18 O63 W17 120.2(9) . . ?
W18 O63 Na4 97.7(8) . . ?
W17 O63 Na4 91.6(7) . . ?
W18 O64 Na5 144.4(10) . . ?
W18 O65 W20 151.0(10) . . ?
W18 O65 Na4 110.1(8) . . ?
W20 O65 Na4 97.5(6) . . ?
W18 O66 W19 147.0(9) . . ?
W19 O68 W20 150.1(9) . . ?
W20 O69 Gd2 174.4(9) . . ?
W20 O69 Na4 94.0(6) . . ?
Gd2 O69 Na4 84.0(6) . . ?
W20 O70 W65 146.3(9) . . ?
W20 O70 Na4 90.9(6) . . ?
W65 O70 Na4 88.1(6) . . ?
W64 O71 W20 142.9(10) . . ?
W21 O72 Gd1 174.9(9) . . ?
W21 O73 Gd2 155.1(9) . . ?
W21 O74 W22 115.9(8) . . ?
W22 O76 Gd3 151.6(8) . . ?
W22 O77 W26 164.9(10) . . ?
W22 O78 W21 99.0(7) . . ?
W23 O79 W22 149.9(9) . . ?
W23 O80 Gd3 145.5(9) . . ?
W23 O81 Gd2 139.7(8) . . ?
W23 O81 Na4 124.7(8) . . ?
Gd2 O81 Na4 95.3(6) . . ?
W25 O82 W23 121.9(9) . . ?
W24 O83 W23 121.6(7) . . ?
As3 O84 W23 111.9(9) . . ?
As3 O84 W24 126.9(8) . . ?
W23 O84 W24 94.8(6) . . ?
As3 O84 W25 129.7(8) . . ?
W23 O84 W25 94.6(6) . . ?
W24 O84 W25 90.2(6) . . ?
W24 O86 W29 145.4(9) . . ?
W24 O87 W30 144.0(11) . . ?
W24 O88 W25 121.6(10) . . ?
W25 O90 W31 147.3(11) . . ?
W26 O91 W25 143.2(10) . . ?
W26 O93 W31 120.6(10) . . ?
W26 O94 W27 121.1(8) . . ?
As3 O95 W26 120.3(9) . . ?
As3 O95 W31 133.3(9) . . ?
W26 O95 W31 91.8(6) . . ?
As3 O95 W27 114.4(8) . . ?
W26 O95 W27 92.9(6) . . ?
W31 O95 W27 94.8(6) . . ?
W28 O98 W27 140.0(11) . . ?
W31 O99 W27 120.5(10) . . ?
W29 O102 W28 118.1(8) . . ?
W30 O103 W28 118.8(10) . . ?
As3 O104 W28 115.9(9) . . ?
As3 O104 W30 135.3(9) . . ?
W28 O104 W30 94.8(7) . . ?
As3 O104 W29 115.7(9) . . ?
W28 O104 W29 92.8(6) . . ?
W30 O104 W29 92.8(6) . . ?
W29 O106 Gd3 167.2(9) . . ?
W30 O107 W29 117.8(9) . . ?
W31 O109 W30 157.6(12) . . ?
W32 O112 Gd4 167.8(9) . . ?
W32 O113 W33 118.6(11) . . ?
W38 O114 W32 146.9(11) . . ?
W37 O115 W32 117.2(9) . . ?
As4 O116 W32 115.3(9) . . ?
As4 O116 W33 118.8(9) . . ?
W32 O116 W33 93.1(7) . . ?
As4 O116 W37 133.6(10) . . ?
W32 O116 W37 93.4(7) . . ?
W33 O116 W37 93.5(7) . . ?
W33 O119 W34 142.2(11) . . ?
W37 O120 W33 121.3(10) . . ?
W35 O123 W34 119.7(11) . . ?
W36 O124 W34 120.5(10) . . ?
As4 O125 W34 115.1(9) . . ?
As4 O125 W35 118.0(9) . . ?
W34 O125 W35 94.0(7) . . ?
As4 O125 W36 133.1(9) . . ?
W34 O125 W36 96.8(7) . . ?
W35 O125 W36 91.4(7) . . ?
W35 O126 Na7 143.9(11) . . ?
W35 O127 W36 116.2(11) . . ?
W35 O128 W41 165.3(10) . . ?
W39 O129 W35 144.7(11) . . ?
W36 O131 W37 157.4(11) . . ?
W36 O132 W39 146.6(11) . . ?
W37 O133 Na5 120.5(10) . 2_665 ?
W37 O134 W38 143.9(10) . . ?
W38 O136 W39 120.8(10) . . ?
W38 O137 W40 120.7(9) . . ?
As4 O138 W40 113.7(9) . . ?
As4 O138 W39 131.4(10) . . ?
W40 O138 W39 93.8(7) . . ?
As4 O138 W38 126.4(11) . . ?
W40 O138 W38 92.9(6) . . ?
W39 O138 W38 88.9(6) . . ?
W39 O140 W40 118.1(10) . . ?
W40 O141 Gd5 143.7(10) . . ?
W40 O141 Na8 121.8(11) . . ?
Gd5 O141 Na8 93.9(8) . . ?
W40 O142 Gd4 150.5(9) . . ?
W40 O143 W41 143.3(9) . . ?
W41 O144 Na3 143.0(10) . . ?
W41 O144 Na1 118.1(10) . . ?
Na3 O144 Na1 98.7(7) . . ?
W41 O145 Gd4 151.4(9) . . ?
W42 O146 W41 115.4(8) . . ?
W41 O147 W42 97.5(6) . . ?
W42 O148 Gd5 155.1(9) . . ?
W42 O149 Gd6 171.9(9) . . ?
W43 O150 W42 152.9(10) . . ?
W44 O151 W42 153.4(10) . . ?
W43 O152 Na6 136.9(11) . . ?
W43 O153 W44 147.6(10) . . ?
W43 O154 W47 122.3(9) . . ?
W51 O155 W43 121.3(9) . . ?
As5 O156 W47 135.7(9) . . ?
As5 O156 W51 116.3(8) . . ?
W47 O156 W51 93.8(7) . . ?
As5 O156 W43 115.7(9) . . ?
W47 O156 W43 92.9(6) . . ?
W51 O156 W43 92.7(6) . . ?
W44 O157 Na3 149.3(10) . . ?
W44 O158 W45 120.9(8) . . ?
W46 O159 W44 121.6(9) . . ?
As5 O160 W45 115.9(8) . . ?
As5 O160 W46 134.6(10) . . ?
W45 O160 W46 94.1(6) . . ?
As5 O160 W44 119.0(8) . . ?
W45 O160 W44 92.8(6) . . ?
W46 O160 W44 90.7(6) . . ?
W45 O162 Gd6 157.8(10) . . ?
W49 O163 W45 142.1(10) . . ?
W46 O164 W45 120.7(9) . . ?
W46 O165 W48 160.5(11) . . ?
W47 O167 W46 146.4(10) . . ?
W47 O169 W48 147.0(11) . . ?
W51 O170 W47 118.8(10) . . ?
W48 O172 W50 125.0(12) . . ?
W48 O173 W49 118.9(9) . . ?
As5 O174 W49 115.7(9) . . ?
As5 O174 W50 123.4(8) . . ?
W49 O174 W50 94.3(6) . . ?
As5 O174 W48 130.5(8) . . ?
W49 O174 W48 93.6(6) . . ?
W50 O174 W48 90.5(6) . . ?
W49 O176 Gd6 159.3(9) . . ?
W50 O177 W49 123.8(9) . . ?
W50 O179 W52 151.2(9) . . ?
W50 O180 W51 145.8(12) . . ?
W51 O182 W52 153.3(11) . . ?
W52 O183 Gd6 172.6(10) . . ?
W52 O184 Gd5 172.5(10) . . ?
W57 O185 W52 156.3(11) . . ?
W53 O186 W52 152.5(10) . . ?
W57 O188 W53 146.2(10) . . ?
W53 O189 W54 122.8(10) . . ?
W55 O190 W53 121.6(10) . . ?
As6 O191 W54 114.9(9) . . ?
As6 O191 W55 132.8(9) . . ?
W54 O191 W55 93.4(6) . . ?
As6 O191 W53 123.4(9) . . ?
W54 O191 W53 92.7(7) . . ?
W55 O191 W53 89.8(7) . . ?
W54 O192 Gd5 160.2(11) . . ?
W59 O194 W54 143.1(10) . . ?
W55 O195 W54 119.4(9) . . ?
W58 O197 W55 156.9(10) . . ?
W56 O199 W55 150.5(11) . . ?
W56 O200 W58 149.1(11) . . ?
W61 O201 W56 121.3(9) . . ?
W57 O202 W56 120.1(9) . . ?
As6 O203 W56 136.0(8) . . ?
As6 O203 W61 115.5(8) . . ?
W56 O203 W61 94.9(6) . . ?
As6 O203 W57 114.8(8) . . ?
W56 O203 W57 93.1(6) . . ?
W61 O203 W57 93.0(5) . . ?
W61 O205 W57 120.6(8) . . ?
W58 O207 W59 119.8(9) . . ?
W58 O208 W60 124.2(9) . . ?
As6 O209 W59 113.3(8) . . ?
As6 O209 W60 121.7(9) . . ?
W59 O209 W60 94.0(7) . . ?
As6 O209 W58 133.2(10) . . ?
W59 O209 W58 92.9(6) . . ?
W60 O209 W58 92.6(7) . . ?
W59 O211 Gd5 155.4(11) . . ?
W59 O211 Na8 109.0(9) . . ?
Gd5 O211 Na8 95.2(7) . . ?
W60 O212 W59 122.7(10) . . ?
W60 O212 Na8 94.3(8) . . ?
W59 O212 Na8 92.2(8) . . ?
W60 O213 Na2 153.3(10) . . ?
W60 O214 W62 153.7(10) . . ?
W60 O214 Na8 105.7(8) . . ?
W62 O214 Na8 99.0(7) . . ?
W60 O215 W61 146.0(10) . . ?
W61 O217 W62 147.8(11) . . ?
W62 O218 Gd6 148.3(9) . . ?
W62 O219 Gd5 170.9(9) . . ?
W62 O219 Na8 91.9(8) . . ?
Gd5 O219 Na8 80.7(6) . . ?
W62 O220 W63 148.1(9) . . ?
W62 O220 Na8 88.5(7) . . ?
W63 O220 Na8 87.8(7) . . ?
W64 O221 W62 144.8(10) . . ?
W63 O222 Na8 109.2(10) . . ?
W63 O223 Gd4 161.4(10) . . ?
W65 O224 W63 108.7(8) . . ?
W65 O225 W63 99.9(7) . . ?
W65 O225 W64 107.7(7) . . ?
W63 O225 W64 108.2(6) . . ?
W64 O226 W63 107.1(7) . . ?
W64 O228 W65 108.1(7) . . ?
W65 O229 Na4 109.5(9) . . ?
W65 O230 Gd3 164.9(9) . . ?
W20 O231 Gd1 153.2(9) . . ?
Gd3 O238 Gd4 112.3(6) . . ?
C1 O245 Gd6 158(2) . . ?
C1 O246 Gd1 139(2) . . ?
O245 C1 O246 124(3) . . ?
O245 C1 C2 120(3) . . ?
O246 C1 C2 116(3) . . ?
C3 O247 Na1 128.1(17) . . ?
C3 O247 Gd4 96.4(16) . . ?
Na1 O247 Gd4 135.4(8) . . ?
C3 O248 Gd3 131.0(19) . . ?
C3 O248 Gd4 97.0(17) . . ?
Gd3 O248 Gd4 118.0(6) . . ?
O248 C3 O247 116(3) . . ?
O248 C3 C4 120(3) . . ?
O247 C3 C4 124(3) . . ?
O249 Na1 O250 92.2(8) . . ?
O249 Na1 O247 85.3(7) . . ?
O250 Na1 O247 98.2(7) . . ?
O249 Na1 O251 159.3(8) . . ?
O250 Na1 O251 103.4(8) . . ?
O247 Na1 O251 79.2(7) . . ?
O249 Na1 O144 83.8(7) . . ?
O250 Na1 O144 159.7(8) . . ?
O247 Na1 O144 101.3(7) . . ?
O251 Na1 O144 85.9(7) . . ?
O249 Na1 O252 95.1(7) . . ?
O250 Na1 O252 81.5(7) . . ?
O247 Na1 O252 179.5(8) . . ?
O251 Na1 O252 100.5(8) . . ?
O144 Na1 O252 79.0(7) . . ?
O249 Na1 W41 81.6(5) . . ?
O250 Na1 W41 172.1(7) . . ?
O247 Na1 W41 76.4(5) . . ?
O251 Na1 W41 81.5(5) . . ?
O144 Na1 W41 24.9(4) . . ?
O252 Na1 W41 103.9(6) . . ?
O249 Na1 Na3 87.4(6) . . ?
O250 Na1 Na3 120.4(6) . . ?
O247 Na1 Na3 140.9(6) . . ?
O251 Na1 Na3 96.0(6) . . ?
O144 Na1 Na3 39.7(5) . . ?
O252 Na1 Na3 39.5(5) . . ?
W41 Na1 Na3 64.5(2) . . ?
O254 Na2 O253 94.1(9) . . ?
O254 Na2 O255 86.2(9) . . ?
O253 Na2 O255 99.7(8) . . ?
O254 Na2 O256 163.4(10) . . ?
O253 Na2 O256 90.3(8) . . ?
O255 Na2 O256 77.2(7) . . ?
O254 Na2 O213 108.2(9) . . ?
O253 Na2 O213 77.1(8) . . ?
O255 Na2 O213 165.3(8) . . ?
O256 Na2 O213 88.3(7) . . ?
O254 Na2 O257 93.0(9) . . ?
O253 Na2 O257 157.9(9) . . ?
O255 Na2 O257 101.6(9) . . ?
O256 Na2 O257 88.9(7) . . ?
O213 Na2 O257 80.8(8) . . ?
O254 Na2 Na5 123.5(8) . . ?
O253 Na2 Na5 117.6(7) . . ?
O255 Na2 Na5 45.5(5) . . ?
O256 Na2 Na5 41.5(5) . . ?
O213 Na2 Na5 123.1(6) . . ?
O257 Na2 Na5 74.8(6) . . ?
O258 Na3 O252 105.8(9) . . ?
O258 Na3 O144 92.9(8) . . ?
O252 Na3 O144 85.1(7) . . ?
O258 Na3 O157 171.5(9) . . ?
O252 Na3 O157 82.3(7) . . ?
O144 Na3 O157 90.3(7) . . ?
O258 Na3 O259 89.7(8) . . ?
O252 Na3 O259 160.7(8) . . ?
O144 Na3 O259 82.6(7) . . ?
O157 Na3 O259 82.9(7) . . ?
O258 Na3 O267 96.1(8) . 2_656 ?
O252 Na3 O267 92.8(7) . 2_656 ?
O144 Na3 O267 171.0(8) . 2_656 ?
O157 Na3 O267 80.7(7) . 2_656 ?
O259 Na3 O267 97.0(7) . 2_656 ?
O258 Na3 Na1 100.3(7) . . ?
O252 Na3 Na1 43.6(5) . . ?
O144 Na3 Na1 41.6(5) . . ?
O157 Na3 Na1 87.2(5) . . ?
O259 Na3 Na1 123.3(6) . . ?
O267 Na3 Na1 136.1(6) 2_656 . ?
O258 Na3 Na7 83.2(6) . 2_656 ?
O252 Na3 Na7 125.2(6) . 2_656 ?
O144 Na3 Na7 149.4(6) . 2_656 ?
O157 Na3 Na7 90.0(6) . 2_656 ?
O259 Na3 Na7 67.1(5) . 2_656 ?
O267 Na3 Na7 32.7(5) 2_656 2_656 ?
Na1 Na3 Na7 168.8(4) . 2_656 ?
O62 Na4 O81 76.1(6) . . ?
O62 Na4 O229 164.1(8) . . ?
O81 Na4 O229 119.6(7) . . ?
O62 Na4 O65 84.2(7) . . ?
O81 Na4 O65 125.1(7) . . ?
O229 Na4 O65 87.6(7) . . ?
O62 Na4 O260 89.8(8) . . ?
O81 Na4 O260 89.9(8) . . ?
O229 Na4 O260 88.2(8) . . ?
O65 Na4 O260 141.2(8) . . ?
O62 Na4 O63 63.9(6) . . ?
O81 Na4 O63 139.1(7) . . ?
O229 Na4 O63 100.2(6) . . ?
O65 Na4 O63 61.1(6) . . ?
O260 Na4 O63 81.9(7) . . ?
O62 Na4 O70 122.9(7) . . ?
O81 Na4 O70 89.4(6) . . ?
O229 Na4 O70 63.0(6) . . ?
O65 Na4 O70 59.9(6) . . ?
O260 Na4 O70 146.0(8) . . ?
O63 Na4 O70 118.8(7) . . ?
O62 Na4 O69 68.9(6) . . ?
O81 Na4 O69 66.8(6) . . ?
O229 Na4 O69 117.6(7) . . ?
O65 Na4 O69 58.3(5) . . ?
O260 Na4 O69 151.1(8) . . ?
O63 Na4 O69 104.2(6) . . ?
O70 Na4 O69 54.8(5) . . ?
O62 Na4 W17 30.3(4) . . ?
O81 Na4 W17 103.5(5) . . ?
O229 Na4 W17 134.4(6) . . ?
O65 Na4 W17 78.7(5) . . ?
O260 Na4 W17 77.0(6) . . ?
O63 Na4 W17 35.6(4) . . ?
O70 Na4 W17 135.8(5) . . ?
O69 Na4 W17 91.6(4) . . ?
O62 Na4 W65 155.8(7) . . ?
O81 Na4 W65 106.7(5) . . ?
O229 Na4 W65 28.1(5) . . ?
O65 Na4 W65 74.5(5) . . ?
O260 Na4 W65 114.1(6) . . ?
O63 Na4 W65 113.2(5) . . ?
O70 Na4 W65 35.0(3) . . ?
O69 Na4 W65 89.8(4) . . ?
W17 Na4 W65 147.6(4) . . ?
O62 Na4 W20 90.7(6) . . ?
O81 Na4 W20 91.0(5) . . ?
O229 Na4 W20 91.1(6) . . ?
O65 Na4 W20 38.0(4) . . ?
O260 Na4 W20 179.1(7) . . ?
O63 Na4 W20 97.6(5) . . ?
O70 Na4 W20 33.8(3) . . ?
O69 Na4 W20 29.7(3) . . ?
W17 Na4 W20 103.0(3) . . ?
W65 Na4 W20 65.4(2) . . ?
O62 Na4 W18 76.4(5) . . ?
O81 Na4 W18 144.0(6) . . ?
O229 Na4 W18 89.9(5) . . ?
O65 Na4 W18 28.8(4) . . ?
O260 Na4 W18 112.7(6) . . ?
O63 Na4 W18 32.8(4) . . ?
O70 Na4 W18 86.4(4) . . ?
O69 Na4 W18 81.9(4) . . ?
W17 Na4 W18 58.49(17) . . ?
W65 Na4 W18 89.7(3) . . ?
W20 Na4 W18 66.6(2) . . ?
O256 Na5 O261 93.7(8) . . ?
O256 Na5 O64 85.6(7) . . ?
O261 Na5 O64 86.3(7) . . ?
O256 Na5 O262 111.9(8) . . ?
O261 Na5 O262 150.7(9) . . ?
O64 Na5 O262 82.1(7) . . ?
O256 Na5 O255 77.2(7) . . ?
O261 Na5 O255 111.4(8) . . ?
O64 Na5 O255 155.8(8) . . ?
O262 Na5 O255 88.6(8) . . ?
O256 Na5 O133 158.1(8) . 2_665 ?
O261 Na5 O133 79.1(7) . 2_665 ?
O64 Na5 O133 114.3(8) . 2_665 ?
O262 Na5 O133 81.3(8) . 2_665 ?
O255 Na5 O133 86.0(7) . 2_665 ?
O256 Na5 Na2 43.5(5) . . ?
O261 Na5 Na2 127.0(7) . . ?
O64 Na5 Na2 112.8(6) . . ?
O262 Na5 Na2 82.2(6) . . ?
O255 Na5 Na2 43.5(5) . . ?
O133 Na5 Na2 127.0(6) 2_665 . ?
O263 Na6 O152 84.2(9) . . ?
O263 Na6 O1 86.4(10) . 1_545 ?
O152 Na6 O1 170.5(9) . 1_545 ?
O263 Na6 O264 94.4(10) . . ?
O152 Na6 O264 89.1(8) . . ?
O1 Na6 O264 93.2(8) 1_545 . ?
O263 Na6 O265 172.6(11) . . ?
O152 Na6 O265 88.9(9) . . ?
O1 Na6 O265 100.5(9) 1_545 . ?
O264 Na6 O265 82.6(9) . . ?
O263 Na6 O266 94.0(10) . . ?
O152 Na6 O266 83.8(8) . . ?
O1 Na6 O266 95.2(9) 1_545 . ?
O264 Na6 O266 168.4(11) . . ?
O265 Na6 O266 88.1(9) . . ?
O263 Na6 Na7 136.4(8) . . ?
O152 Na6 Na7 95.3(7) . . ?
O1 Na6 Na7 92.5(6) 1_545 . ?
O264 Na6 Na7 42.1(6) . . ?
O265 Na6 Na7 41.4(6) . . ?
O266 Na6 Na7 129.4(8) . . ?
O268 Na7 O267 94.4(8) . . ?
O268 Na7 O126 80.2(8) . . ?
O267 Na7 O126 161.3(9) . . ?
O268 Na7 O265 166.7(10) . . ?
O267 Na7 O265 98.9(9) . . ?
O126 Na7 O265 87.4(9) . . ?
O268 Na7 O264 97.0(9) . . ?
O267 Na7 O264 89.8(8) . . ?
O126 Na7 O264 108.6(9) . . ?
O265 Na7 O264 82.3(9) . . ?
O268 Na7 O269 89.7(9) . . ?
O267 Na7 O269 79.2(8) . . ?
O126 Na7 O269 82.8(9) . . ?
O265 Na7 O269 93.6(9) . . ?
O264 Na7 O269 167.6(10) . . ?
O268 Na7 Na6 138.4(7) . . ?
O267 Na7 Na6 89.1(6) . . ?
O126 Na7 Na6 106.9(7) . . ?
O265 Na7 Na6 41.7(7) . . ?
O264 Na7 Na6 41.5(6) . . ?
O269 Na7 Na6 131.6(8) . . ?
O268 Na7 Na3 74.6(6) . 2_656 ?
O267 Na7 Na3 33.6(5) . 2_656 ?
O126 Na7 Na3 153.1(7) . 2_656 ?
O265 Na7 Na3 116.7(8) . 2_656 ?
O264 Na7 Na3 66.3(6) . 2_656 ?
O269 Na7 Na3 105.8(7) . 2_656 ?
Na6 Na7 Na3 86.7(4) . 2_656 ?
O270 Na8 O211 93.8(15) . . ?
O270 Na8 O141 96.6(14) . . ?
O211 Na8 O141 78.1(8) . . ?
O270 Na8 O214 139.7(15) . . ?
O211 Na8 O214 84.5(8) . . ?
O141 Na8 O214 122.1(9) . . ?
O270 Na8 O222 84.6(16) . . ?
O211 Na8 O222 169.6(10) . . ?
O141 Na8 O222 112.3(9) . . ?
O214 Na8 O222 90.1(8) . . ?
O270 Na8 O212 80.8(14) . . ?
O211 Na8 O212 61.8(7) . . ?
O141 Na8 O212 139.4(10) . . ?
O214 Na8 O212 62.8(7) . . ?
O222 Na8 O212 107.8(9) . . ?
O270 Na8 O219 157.2(16) . . ?
O211 Na8 O219 69.5(7) . . ?
O141 Na8 O219 65.6(7) . . ?
O214 Na8 O219 56.6(6) . . ?
O222 Na8 O219 114.6(8) . . ?
O212 Na8 O219 103.1(8) . . ?
O270 Na8 O220 143.7(17) . . ?
O211 Na8 O220 122.0(9) . . ?
O141 Na8 O220 86.2(7) . . ?
O214 Na8 O220 58.1(6) . . ?
O222 Na8 O220 61.3(7) . . ?
O212 Na8 O220 119.3(8) . . ?
O219 Na8 O220 53.4(6) . . ?
O270 Na8 W59 79.4(14) . . ?
O211 Na8 W59 29.4(5) . . ?
O141 Na8 W59 105.1(8) . . ?
O214 Na8 W59 79.9(6) . . ?
O222 Na8 W59 140.7(8) . . ?
O212 Na8 W59 34.4(5) . . ?
O219 Na8 W59 91.3(6) . . ?
O220 Na8 W59 134.9(7) . . ?
O270 Na8 W60 110.2(14) . . ?
O211 Na8 W60 75.8(6) . . ?
O141 Na8 W60 143.4(9) . . ?
O214 Na8 W60 30.5(4) . . ?
O222 Na8 W60 95.1(7) . . ?
O212 Na8 W60 33.1(4) . . ?
O219 Na8 W60 81.4(5) . . ?
O220 Na8 W60 86.3(5) . . ?
W59 Na8 W60 58.5(3) . . ?
O270 Na8 W62 173.2(16) . . ?
O211 Na8 W62 91.2(7) . . ?
O141 Na8 W62 88.8(7) . . ?
O214 Na8 W62 36.4(4) . . ?
O222 Na8 W62 89.7(6) . . ?
O212 Na8 W62 97.6(6) . . ?
O219 Na8 W62 29.5(4) . . ?
O220 Na8 W62 32.5(4) . . ?
W59 Na8 W62 103.1(5) . . ?
W60 Na8 W62 66.7(3) . . ?
O270 Na8 Gd5 115.0(15) . . ?
O211 Na8 Gd5 42.0(5) . . ?
O141 Na8 Gd5 43.0(6) . . ?
O214 Na8 Gd5 90.2(7) . . ?
O222 Na8 Gd5 147.3(8) . . ?
O212 Na8 Gd5 101.4(7) . . ?
O219 Na8 Gd5 42.4(4) . . ?
O220 Na8 Gd5 91.7(6) . . ?
W59 Na8 Gd5 71.3(4) . . ?
W60 Na8 Gd5 101.5(5) . . ?
W62 Na8 Gd5 71.8(4) . . ?
Na3 O252 Na1 96.9(8) . . ?
Na2 O255 Na5 91.0(7) . . ?
Na5 O256 Na2 95.0(8) . . ?
Na6 O264 Na7 96.5(9) . . ?
Na7 O265 Na6 96.9(9) . . ?
Na7 O267 Na3 113.8(8) . 2_656 ?

loop_
_geom_bond_atom_site_label_1
_geom_bond_atom_site_label_2
_geom_bond_distance
_geom_bond_site_symmetry_2
_geom_bond_publ_flag
W1 O1 1.732(19) . ?
W1 O2 1.807(16) . ?
W1 O3 1.843(19) . ?
W1 O4 1.964(18) . ?
W1 O5 1.993(17) . ?
W1 O6 2.279(16) . ?
W2 O7 1.702(18) . ?
W2 O8 1.829(18) . ?
W2 O10 1.876(17) . ?
W2 O9 1.880(18) . ?
W2 O2 2.039(17) . ?
W2 O11 2.336(15) . ?
W3 O12 1.712(18) . ?
W3 O13 1.855(18) . ?
W3 O14 1.884(17) . ?
W3 O10 1.925(17) . ?
W3 O3 1.996(19) . ?
W3 O15 2.337(17) . ?
W4 O16 1.727(17) . ?
W4 O17 1.780(16) . ?
W4 O18 1.876(19) . ?
W4 O19 1.940(18) . ?
W4 O14 1.988(17) . ?
W4 O15 2.452(17) . ?
W5 O20 1.71(2) . ?
W5 O21 1.741(16) . ?
W5 O22 1.877(17) . ?
W5 O13 2.012(17) . ?
W5 O18 2.015(17) . ?
W5 O15 2.262(19) . ?
W6 O23 1.746(16) . ?
W6 O24 1.749(19) . ?
W6 O25 1.917(18) . ?
W6 O22 1.957(18) . ?
W6 O8 2.102(16) . ?
W6 O11 2.294(16) . ?
W7 O26 1.707(19) . ?
W7 O27 1.798(15) . ?
W7 O25 1.913(19) . ?
W7 O28 1.939(18) . ?
W7 O9 2.005(17) . ?
W7 O11 2.355(15) . ?
W8 O29 1.694(17) . ?
W8 O5 1.878(16) . ?
W8 O28 1.919(17) . ?
W8 O30 1.925(15) . ?
W8 O31 1.949(16) . ?
W8 O6 2.306(18) . ?
W9 O32 1.714(18) . ?
W9 O19 1.860(19) . ?
W9 O4 1.868(17) . ?
W9 O33 1.919(14) . ?
W9 O31 1.919(17) . ?
W9 O6 2.303(16) . ?
W10 O34 1.699(17) . ?
W10 O35 1.759(16) . ?
W10 O33 1.896(15) . ?
W10 O36 1.906(17) . ?
W10 O37 2.086(18) . ?
W10 O17 2.126(17) . ?
W11 O38 1.705(18) . ?
W11 O39 1.862(18) . ?
W11 O40 1.891(17) . ?
W11 O36 1.923(17) . ?
W11 O41 1.983(17) . ?
W11 O42 2.325(16) . ?
W12 O43 1.707(17) . ?
W12 O37 1.815(17) . ?
W12 O44 1.92(2) . ?
W12 O39 1.962(19) . ?
W12 O45 2.032(19) . ?
W12 O46 2.459(18) . ?
W13 O47 1.74(2) . ?
W13 O48 1.755(16) . ?
W13 O49 1.922(17) . ?
W13 O44 1.96(2) . ?
W13 O50 2.041(18) . ?
W13 O46 2.22(2) . ?
W14 O51 1.710(19) . ?
W14 O50 1.825(19) . ?
W14 O45 1.886(19) . ?
W14 O52 1.928(18) . ?
W14 O53 1.989(18) . ?
W14 O46 2.394(18) . ?
W15 O54 1.694(18) . ?
W15 O55 1.837(18) . ?
W15 O53 1.870(17) . ?
W15 O56 1.905(18) . ?
W15 O40 1.944(17) . ?
W15 O42 2.291(16) . ?
W16 O57 1.68(2) . ?
W16 O58 1.819(19) . ?
W16 O52 1.887(18) . ?
W16 O59 1.917(17) . ?
W16 O55 1.971(19) . ?
W16 O60 2.385(17) . ?
W17 O61 1.73(2) . ?
W17 O62 1.789(17) . ?
W17 O49 1.891(17) . ?
W17 O63 1.972(18) . ?
W17 O58 2.073(17) . ?
W17 O60 2.257(19) . ?
W17 Na4 3.385(11) . ?
W18 O64 1.731(17) . ?
W18 O65 1.802(16) . ?
W18 O66 1.900(18) . ?
W18 O63 1.92(2) . ?
W18 O59 1.969(17) . ?
W18 O60 2.342(17) . ?
W18 Na4 3.510(11) . ?
W19 O67 1.715(19) . ?
W19 O41 1.882(16) . ?
W19 O68 1.898(16) . ?
W19 O66 1.921(17) . ?
W19 O56 1.969(17) . ?
W19 O42 2.291(17) . ?
W20 O69 1.729(17) . ?
W20 O231 1.769(16) . ?
W20 O70 1.932(16) . ?
W20 O68 1.952(16) . ?
W20 O65 2.161(16) . ?
W20 O71 2.164(17) . ?
W20 Na4 3.476(12) . ?
W21 O72 1.743(18) . ?
W21 O73 1.750(16) . ?
W21 O30 1.895(15) . ?
W21 O74 1.923(16) . ?
W21 O27 2.090(16) . ?
W21 O78 2.182(18) . ?
W22 O75 1.737(18) . ?
W22 O76 1.771(15) . ?
W22 O77 1.887(19) . ?
W22 O74 1.948(17) . ?
W22 O78 2.134(17) . ?
W22 O79 2.179(17) . ?
W23 O80 1.756(16) . ?
W23 O81 1.779(16) . ?
W23 O79 1.793(16) . ?
W23 O82 2.004(18) . ?
W23 O83 2.069(15) . ?
W23 O84 2.303(18) . ?
W24 O85 1.730(19) . ?
W24 O83 1.838(16) . ?
W24 O86 1.879(17) . ?
W24 O87 1.885(19) . ?
W24 O88 1.899(18) . ?
W24 O84 2.333(17) . ?
W25 O89 1.780(19) . ?
W25 O90 1.905(18) . ?
W25 O88 1.909(18) . ?
W25 O82 1.915(18) . ?
W25 O91 1.927(18) . ?
W25 O84 2.359(17) . ?
W26 O92 1.741(17) . ?
W26 O93 1.86(2) . ?
W26 O94 1.884(16) . ?
W26 O91 1.902(18) . ?
W26 O77 1.928(19) . ?
W26 O95 2.294(16) . ?
W27 O96 1.72(2) . ?
W27 O97 1.75(2) . ?
W27 O98 1.950(17) . ?
W27 O94 1.968(16) . ?
W27 O99 2.09(2) . ?
W27 O95 2.331(17) . ?
W28 O100 1.76(2) . ?
W28 O101 1.76(2) . ?
W28 O98 1.893(17) . ?
W28 O102 1.971(16) . ?
W28 O103 2.12(2) . ?
W28 O104 2.306(17) . ?
W29 O105 1.66(2) . ?
W29 O106 1.792(17) . ?
W29 O102 1.933(17) . ?
W29 O86 1.970(16) . ?
W29 O107 2.06(2) . ?
W29 O104 2.318(17) . ?
W30 O108 1.70(2) . ?
W30 O103 1.817(19) . ?
W30 O107 1.848(18) . ?
W30 O109 1.915(18) . ?
W30 O87 1.955(18) . ?
W30 O104 2.306(19) . ?
W31 O110 1.73(2) . ?
W31 O99 1.852(18) . ?
W31 O109 1.896(18) . ?
W31 O90 1.946(17) . ?
W31 O93 1.960(19) . ?
W31 O95 2.326(19) . ?
W32 O111 1.721(19) . ?
W32 O112 1.763(17) . ?
W32 O113 1.916(19) . ?
W32 O114 1.92(2) . ?
W32 O115 2.038(17) . ?
W32 O116 2.274(18) . ?
W33 O117 1.71(2) . ?
W33 O118 1.762(19) . ?
W33 O119 1.88(2) . ?
W33 O113 1.963(19) . ?
W33 O120 2.060(18) . ?
W33 O116 2.321(19) . ?
W34 O121 1.72(3) . ?
W34 O122 1.76(2) . ?
W34 O119 1.94(2) . ?
W34 O123 1.98(2) . ?
W34 O124 2.081(19) . ?
W34 O125 2.267(18) . ?
W35 O126 1.69(2) . ?
W35 O127 1.86(2) . ?
W35 O128 1.888(16) . ?
W35 O123 1.89(2) . ?
W35 O129 1.923(17) . ?
W35 O125 2.31(2) . ?
W36 O130 1.75(2) . ?
W36 O131 1.86(2) . ?
W36 O124 1.863(19) . ?
W36 O132 1.916(19) . ?
W36 O127 2.04(2) . ?
W36 O125 2.316(18) . ?
W37 O133 1.73(2) . ?
W37 O120 1.840(19) . ?
W37 O115 1.903(17) . ?
W37 O134 1.922(18) . ?
W37 O131 1.95(2) . ?
W37 O116 2.350(18) . ?
W38 O135 1.688(17) . ?
W38 O137 1.889(18) . ?
W38 O136 1.90(2) . ?
W38 O114 1.91(2) . ?
W38 O134 1.924(17) . ?
W38 O138 2.383(18) . ?
W39 O139 1.66(2) . ?
W39 O140 1.891(18) . ?
W39 O129 1.907(17) . ?
W39 O136 1.93(2) . ?
W39 O132 1.94(2) . ?
W39 O138 2.38(2) . ?
W40 O141 1.755(18) . ?
W40 O142 1.769(17) . ?
W40 O143 1.843(16) . ?
W40 O137 2.027(17) . ?
W40 O140 2.101(18) . ?
W40 O138 2.314(19) . ?
W40 Na8 3.654(18) . ?
W41 O144 1.708(17) . ?
W41 O145 1.751(18) . ?
W41 O128 1.913(16) . ?
W41 O146 1.942(15) . ?
W41 O143 2.117(15) . ?
W41 O147 2.165(17) . ?
W41 Na1 3.583(10) . ?
W42 O148 1.723(16) . ?
W42 O149 1.752(15) . ?
W42 O150 1.922(18) . ?
W42 O146 1.929(17) . ?
W42 O151 2.069(16) . ?
W42 O147 2.188(15) . ?
W43 O152 1.721(18) . ?
W43 O153 1.880(17) . ?
W43 O154 1.887(19) . ?
W43 O150 1.900(18) . ?
W43 O155 1.926(18) . ?
W43 O156 2.335(17) . ?
W44 O157 1.683(18) . ?
W44 O151 1.833(17) . ?
W44 O153 1.921(18) . ?
W44 O158 1.923(15) . ?
W44 O159 1.974(19) . ?
W44 O160 2.402(17) . ?
W45 O161 1.723(19) . ?
W45 O162 1.751(17) . ?
W45 O163 1.924(18) . ?
W45 O158 1.958(15) . ?
W45 O164 2.098(18) . ?
W45 O160 2.260(17) . ?
W46 O166 1.71(2) . ?
W46 O164 1.781(19) . ?
W46 O165 1.87(2) . ?
W46 O159 1.899(19) . ?
W46 O167 2.055(18) . ?
W46 O160 2.348(16) . ?
W47 O168 1.69(2) . ?
W47 O167 1.802(18) . ?
W47 O169 1.849(18) . ?
W47 O154 1.937(19) . ?
W47 O170 2.001(18) . ?
W47 O156 2.289(19) . ?
W48 O171 1.76(2) . ?
W48 O172 1.84(2) . ?
W48 O173 1.868(19) . ?
W48 O165 1.92(2) . ?
W48 O169 1.999(18) . ?
W48 O174 2.407(17) . ?
W49 O175 1.71(2) . ?
W49 O176 1.741(17) . ?
W49 O163 1.903(17) . ?
W49 O177 1.949(19) . ?
W49 O173 2.06(2) . ?
W49 O174 2.237(16) . ?
W50 O178 1.71(2) . ?
W50 O179 1.783(18) . ?
W50 O180 1.887(18) . ?
W50 O177 1.903(18) . ?
W50 O172 2.01(2) . ?
W50 O174 2.395(17) . ?
W51 O181 1.71(2) . ?
W51 O182 1.89(2) . ?
W51 O170 1.895(19) . ?
W51 O155 1.924(18) . ?
W51 O180 1.943(18) . ?
W51 O156 2.302(18) . ?
W52 O183 1.702(16) . ?
W52 O184 1.745(17) . ?
W52 O185 1.913(17) . ?
W52 O182 1.929(18) . ?
W52 O186 2.108(18) . ?
W52 O179 2.113(18) . ?
W53 O187 1.74(2) . ?
W53 O186 1.788(17) . ?
W53 O188 1.909(17) . ?
W53 O189 1.925(19) . ?
W53 O190 1.966(17) . ?
W53 O191 2.453(19) . ?
W54 O193 1.72(2) . ?
W54 O192 1.761(19) . ?
W54 O194 1.927(19) . ?
W54 O189 1.97(2) . ?
W54 O195 2.035(19) . ?
W54 O191 2.263(18) . ?
W55 O196 1.71(2) . ?
W55 O195 1.878(19) . ?
W55 O197 1.93(2) . ?
W55 O190 1.943(19) . ?
W55 O199 1.991(17) . ?
W55 O191 2.379(18) . ?
W56 O198 1.742(17) . ?
W56 O200 1.824(19) . ?
W56 O199 1.825(18) . ?
W56 O201 1.983(17) . ?
W56 O202 2.001(18) . ?
W56 O203 2.284(15) . ?
W57 O204 1.693(19) . ?
W57 O202 1.875(17) . ?
W57 O185 1.877(17) . ?
W57 O188 1.893(18) . ?
W57 O205 1.982(18) . ?
W57 O203 2.343(16) . ?
W58 O206 1.713(19) . ?
W58 O207 1.847(19) . ?
W58 O208 1.854(19) . ?
W58 O197 1.89(2) . ?
W58 O200 1.990(18) . ?
W58 O209 2.361(17) . ?
W59 O210 1.704(19) . ?
W59 O211 1.781(17) . ?
W59 O194 1.89(2) . ?
W59 O212 1.940(19) . ?
W59 O207 2.052(19) . ?
W59 O209 2.296(18) . ?
W59 Na8 3.430(19) . ?
W60 O213 1.71(2) . ?
W60 O214 1.823(16) . ?
W60 O215 1.885(18) . ?
W60 O212 1.897(18) . ?
W60 O208 1.965(17) . ?
W60 O209 2.31(2) . ?
W60 Na8 3.461(18) . ?
W61 O216 1.716(17) . ?
W61 O201 1.887(17) . ?
W61 O205 1.893(17) . ?
W61 O217 1.896(17) . ?
W61 O215 1.946(19) . ?
W61 O203 2.297(17) . ?
W62 O219 1.728(17) . ?
W62 O218 1.756(16) . ?
W62 O220 1.884(17) . ?
W62 O217 1.964(18) . ?
W62 O214 2.109(16) . ?
W62 O221 2.141(19) . ?
W62 Na8 3.507(18) . ?
W63 O222 1.716(19) . ?
W63 O223 1.756(17) . ?
W63 O224 1.964(18) . ?
W63 O220 1.979(17) . ?
W63 O225 2.069(14) . ?
W63 O226 2.163(16) . ?
W63 W65 3.1481(17) . ?
W63 Na8 3.536(19) . ?
W64 O227 1.748(16) . ?
W64 O71 1.799(16) . ?
W64 O221 1.81(2) . ?
W64 O228 2.022(19) . ?
W64 O226 2.085(16) . ?
W64 O225 2.150(15) . ?
W65 O229 1.705(19) . ?
W65 O230 1.732(17) . ?
W65 O224 1.910(16) . ?
W65 O70 1.956(16) . ?
W65 O225 2.044(17) . ?
W65 O228 2.161(17) . ?
W65 Na4 3.411(11) . ?
Gd1 O35 2.280(16) . ?
Gd1 O246 2.34(2) . ?
Gd1 O72 2.350(18) . ?
Gd1 O231 2.394(16) . ?
Gd1 O23 2.398(16) . ?
Gd1 O21 2.403(17) . ?
Gd1 O232 2.440(17) . ?
Gd1 O233 2.478(17) . ?
Gd2 O34 2.333(17) . ?
Gd2 O73 2.358(15) . ?
Gd2 O48 2.382(16) . ?
Gd2 O62 2.397(17) . ?
Gd2 O81 2.405(16) . ?
Gd2 O69 2.420(17) . ?
Gd2 O234 2.46(2) . ?
Gd2 O235 2.501(18) . ?
Gd2 Na4 3.575(10) . ?
Gd3 O80 2.343(17) . ?
Gd3 O106 2.346(17) . ?
Gd3 O230 2.348(17) . ?
Gd3 O76 2.399(15) . ?
Gd3 O248 2.420(18) . ?
Gd3 O236 2.443(16) . ?
Gd3 O237 2.470(17) . ?
Gd3 O238 2.528(16) . ?
Gd4 O223 2.360(16) . ?
Gd4 O145 2.379(17) . ?
Gd4 O142 2.386(16) . ?
Gd4 O112 2.413(17) . ?
Gd4 O239 2.429(18) . ?
Gd4 O240 2.448(16) . ?
Gd4 O248 2.563(16) . ?
Gd4 O247 2.571(16) . ?
Gd4 O238 2.617(18) . ?
Gd5 O184 2.297(17) . ?
Gd5 O148 2.348(16) . ?
Gd5 O241 2.349(19) . ?
Gd5 O211 2.366(17) . ?
Gd5 O192 2.39(2) . ?
Gd5 O219 2.406(17) . ?
Gd5 O141 2.410(19) . ?
Gd5 O242 2.53(2) . ?
Gd5 Na8 3.52(2) . ?
Gd6 O245 2.289(18) . ?
Gd6 O183 2.335(17) . ?
Gd6 O149 2.343(15) . ?
Gd6 O162 2.396(16) . ?
Gd6 O218 2.409(16) . ?
Gd6 O176 2.411(18) . ?
Gd6 O243 2.459(18) . ?
Gd6 O244 2.533(17) . ?
As1 O6 1.804(17) . ?
As1 O11 1.808(15) . ?
As1 O15 1.808(18) . ?
As2 O42 1.784(17) . ?
As2 O46 1.794(18) . ?
As2 O60 1.805(17) . ?
As3 O95 1.788(17) . ?
As3 O104 1.789(18) . ?
As3 O84 1.799(17) . ?
As4 O138 1.761(19) . ?
As4 O116 1.79(2) . ?
As4 O125 1.815(18) . ?
As5 O156 1.780(18) . ?
As5 O160 1.792(16) . ?
As5 O174 1.795(17) . ?
As6 O191 1.78(2) . ?
As6 O203 1.784(16) . ?
As6 O209 1.822(19) . ?
O1 Na6 2.39(2) 1_565 ?
O62 Na4 2.39(2) . ?
O63 Na4 2.70(2) . ?
O64 Na5 2.44(2) . ?
O65 Na4 2.46(2) . ?
O69 Na4 2.90(2) . ?
O70 Na4 2.86(2) . ?
O81 Na4 2.432(19) . ?
O126 Na7 2.40(3) . ?
O133 Na5 2.68(3) 2_665 ?
O141 Na8 2.41(2) . ?
O144 Na3 2.35(2) . ?
O144 Na1 2.45(2) . ?
O152 Na6 2.39(2) . ?
O157 Na3 2.38(2) . ?
O211 Na8 2.41(3) . ?
O212 Na8 2.76(3) . ?
O213 Na2 2.42(2) . ?
O214 Na8 2.49(2) . ?
O219 Na8 2.99(3) . ?
O220 Na8 3.01(2) . ?
O222 Na8 2.58(3) . ?
O229 Na4 2.44(2) . ?
O245 C1 1.17(3) . ?
O246 C1 1.25(3) . ?
C1 C2 1.61(5) . ?
O247 C3 1.29(3) . ?
O247 Na1 2.42(2) . ?
O248 C3 1.28(3) . ?
C3 C4 1.49(4) . ?
Na1 O249 2.34(2) . ?
Na1 O250 2.40(2) . ?
Na1 O251 2.43(2) . ?
Na1 O252 2.53(2) . ?
Na1 Na3 3.640(16) . ?
Na2 O254 2.34(3) . ?
Na2 O253 2.36(3) . ?
Na2 O255 2.39(2) . ?
Na2 O256 2.40(2) . ?
Na2 O257 2.43(2) . ?
Na2 Na5 3.469(16) . ?
Na3 O258 2.32(2) . ?
Na3 O252 2.33(2) . ?
Na3 O259 2.41(2) . ?
Na3 O267 2.42(2) 2_656 ?
Na3 Na7 4.000(17) 2_656 ?
Na4 O260 2.46(3) . ?
Na5 O256 2.31(2) . ?
Na5 O261 2.38(2) . ?
Na5 O262 2.47(3) . ?
Na5 O255 2.48(2) . ?
Na5 O133 2.68(3) 2_665 ?
Na6 O263 2.38(3) . ?
Na6 O1 2.39(2) 1_545 ?
Na6 O264 2.42(3) . ?
Na6 O265 2.44(3) . ?
Na6 O266 2.48(3) . ?
Na6 Na7 3.638(19) . ?
Na7 O268 2.33(2) . ?
Na7 O267 2.36(2) . ?
Na7 O265 2.42(3) . ?
Na7 O264 2.45(3) . ?
Na7 O269 2.69(3) . ?
Na7 Na3 4.000(17) 2_656 ?
Na8 O270 2.04(5) . ?
O267 Na3 2.42(2) 2_656 ?
O28W O40S 1.65(5) . ?
O32W O41S 1.39(5) . ?
